data_7120482
loop_
_publ_author_name
'Hamze, Rasha'
'jazzar, rodolphe fouad ren\'e'
'Soleilhavoup, Michele'
'Djurovich, Peter Ivan'
'Bertrand, Guy'
'Thompson, Mark'

_publ_section_title
;
 Phosphorescent 2&#x2011;, 3&#x2011; and 4&#x2011;coordinate cyclic
 (alkyl)(amino)carbene (CAAC) Cu(I) complexes
;
_journal_name_full 'Chem. Commun.'
_journal_paper_doi 10.1039/C7CC02638B
_journal_year 2017
_chemical_formula_moiety 'C36 H46 B Cu N8'
_chemical_formula_sum 'C36 H46 B Cu N8'
_chemical_formula_weight 665.16
_chemical_name_common IPrCuTp
_chemical_name_systematic IPrCuTp
_space_group_crystal_system triclinic
_space_group_IT_number 1
_space_group_name_Hall 'P 1'
_space_group_name_H-M_alt 'P 1'
_symmetry_space_group_name_Hall 'P 1'
_symmetry_space_group_name_H-M 'P 1'
_atom_sites_solution_hydrogens mixed
_audit_update_record
;
2017-04-04 deposited with the CCDC.
2017-07-20 downloaded from the CCDC.
;
_cell_angle_alpha 84.0240(10)
_cell_angle_beta 84.9880(10)
_cell_angle_gamma 71.7630(10)
_cell_formula_units_Z 3
_cell_length_a 8.8871(7)
_cell_length_b 11.1912(9)
_cell_length_c 28.579(2)
_cell_measurement_reflns_used 9716
_cell_measurement_temperature 100.(2)
_cell_measurement_theta_max 29.8618
_cell_measurement_theta_min 2.4909
_cell_volume 2680.4(4)
_computing_cell_refinement 'APEX3 v2016.5-0 (Bruker AXS, 2016)'
_computing_data_collection 'Bruker Instrument Service v2012.12.0.3 (Bruker AXS, 2012)'
_computing_data_reduction 'SAINT V8.37A (Bruker AXS, 2013)'
_computing_molecular_graphics 'shelXle (C.B. Huebschle, rev 807)'
_computing_publication_material 'SHELXTL XL 2014/7 (Bruker AXS, 2014)'
_computing_structure_refinement 'SHELXTL XL 2014/7 (Bruker AXS, 2014)'
_computing_structure_solution 'SHELXTL XT 2014/5 (Bruker AXS, 2014)'
_diffrn_ambient_temperature 100.(2)
_diffrn_detector_area_resol_mean 8.3333
_diffrn_measured_fraction_theta_full 0.998
_diffrn_measured_fraction_theta_max 0.998
_diffrn_measurement_device_type 'Bruker APEX II CCD'
_diffrn_measurement_method 'omega- and phi-scans'
_diffrn_radiation_monochromator 'TRIUMPH curved-crystal'
_diffrn_radiation_type 'MoK\a '
_diffrn_radiation_wavelength 0.71073
_diffrn_reflns_av_R_equivalents 0.0313
_diffrn_reflns_av_unetI/netI 0.0545
_diffrn_reflns_limit_h_max 11
_diffrn_reflns_limit_h_min -11
_diffrn_reflns_limit_k_max 14
_diffrn_reflns_limit_k_min -14
_diffrn_reflns_limit_l_max 38
_diffrn_reflns_limit_l_min -37
_diffrn_reflns_number 51831
_diffrn_reflns_theta_full 28.28
_diffrn_reflns_theta_max 28.28
_diffrn_reflns_theta_min 1.44
_diffrn_source 'fine-focus tube'
_exptl_absorpt_coefficient_mu 0.648
_exptl_absorpt_correction_T_max 0.88
_exptl_absorpt_correction_T_min 0.79
_exptl_absorpt_correction_type multi-scan
_exptl_absorpt_process_details 'SADABS 2016/2 (Bruker AXS, 2016)'
_exptl_crystal_colour 'clear colourless'
_exptl_crystal_density_diffrn 1.236
_exptl_crystal_density_method 'not measured'
_exptl_crystal_description prism
_exptl_crystal_F_000 1056
_exptl_crystal_preparation ', Luminescent'
_exptl_crystal_recrystallization_method 'Re-crystallisation from solvent: THF, hexane'
_exptl_crystal_size_max 0.400
_exptl_crystal_size_mid 0.300
_exptl_crystal_size_min 0.200
_refine_diff_density_max 0.606
_refine_diff_density_min -0.662
_refine_ls_abs_structure_details
;

Refined as an inversion twin.
;
_refine_ls_abs_structure_Flack 0.472(9)
_refine_ls_extinction_method none
_refine_ls_goodness_of_fit_ref 1.041
_refine_ls_hydrogen_treatment mixed
_refine_ls_matrix_type full
_refine_ls_number_parameters 1301
_refine_ls_number_reflns 26199
_refine_ls_number_restraints 1281
_refine_ls_restrained_S_all 1.022
_refine_ls_R_factor_all 0.0536
_refine_ls_R_factor_gt 0.0431
_refine_ls_shift/su_max 0.000
_refine_ls_shift/su_mean 0.000
_refine_ls_structure_factor_coef Fsqd
_refine_ls_weighting_details 'w=1/[\s^2^(Fo^2^)+(0.0275P)^2^+1.5520P] where P=(Fo^2^+2Fc^2^)/3'
_refine_ls_weighting_scheme calc
_refine_ls_wR_factor_gt 0.0859
_refine_ls_wR_factor_ref 0.0894
_reflns_number_gt 22900
_reflns_number_total 26199
_reflns_threshold_expression 'I > 2\s(I)'
_cod_data_source_file c7cc02638b2.cif
_cod_data_source_block IPrCuTp
_cod_database_code 7120482

loop_
_space_group_symop_operation_xyz
'x, y, z'

loop_
_atom_site_type_symbol
_atom_site_label
_atom_site_fract_x
_atom_site_fract_y
_atom_site_fract_z
_atom_site_U_iso_or_equiv
_atom_site_adp_type
_atom_site_calc_flag
_atom_site_refinement_flags_adp
_atom_site_refinement_flags_occupancy
_atom_site_refinement_flags_posn
_atom_site_occupancy
_atom_site_disorder_assembly
_atom_site_disorder_group
C C1 0.6065(5) -0.0221(4) 0.81597(16) 0.0191(9) Uani d U . . 1.0 . .
C C2 0.7554(6) 0.0778(4) 0.7670(2) 0.0375(13) Uani d U . . 1.0 . .
H H2 0.8303 0.0911 0.7428 0.045 Uiso calc U . R 1.0 . .
C C3 0.6657(6) 0.1621(4) 0.7959(2) 0.0371(14) Uani d U . . 1.0 . .
H H3 0.6645 0.2472 0.7961 0.045 Uiso calc U . R 1.0 . .
C C4 0.7731(5) -0.1400(4) 0.75143(17) 0.0216(9) Uani d U . . 1.0 . .
C C5 0.6938(6) -0.1358(5) 0.71055(17) 0.0302(10) Uani d U . . 1.0 . .
C C6 0.7559(6) -0.2357(5) 0.68181(18) 0.0356(11) Uani d U . . 1.0 . .
H H6 0.7048 -0.2364 0.654 0.043 Uiso calc U . R 1.0 . .
C C7 0.8890(6) -0.3325(5) 0.69313(17) 0.0339(11) Uani d U . . 1.0 . .
H H7 0.9316 -0.3978 0.6725 0.041 Uiso calc U . R 1.0 . .
C C8 0.9620(6) -0.3365(4) 0.73408(16) 0.0272(10) Uani d U . . 1.0 . .
H H8 1.0519 -0.4063 0.7418 0.033 Uiso calc U . R 1.0 . .
C C9 0.9066(5) -0.2399(4) 0.76449(16) 0.0206(9) Uani d U . . 1.0 . .
C C10 0.9908(6) -0.2423(4) 0.80825(17) 0.0265(10) Uani d U . . 1.0 . .
H H10 0.9149 -0.1833 0.8297 0.032 Uiso calc U . R 1.0 . .
C C11 1.1319(6) -0.1932(6) 0.7958(2) 0.0418(13) Uani d U . . 1.0 . .
H H11A 1.2096 -0.2502 0.7752 0.063 Uiso calc U . R 1.0 . .
H H11B 1.1813 -0.189 0.8247 0.063 Uiso calc U . R 1.0 . .
H H11C 1.0958 -0.1087 0.7794 0.063 Uiso calc U . R 1.0 . .
C C12 1.0401(6) -0.3729(5) 0.83474(18) 0.0346(12) Uani d U . . 1.0 . .
H H12A 1.1247 -0.4306 0.8162 0.052 Uiso calc U . R 1.0 . .
H H12B 0.9486 -0.4048 0.8398 0.052 Uiso calc U . R 1.0 . .
H H12C 1.0788 -0.3673 0.8653 0.052 Uiso calc U . R 1.0 . .
C C13 0.5438(12) -0.0235(9) 0.7024(3) 0.0276(18) Uani d U P D 0.693(9) A 1
H H13 0.5309 0.0345 0.7278 0.033 Uiso calc U P R 0.693(9) A 1
C C14 0.5601(10) 0.0501(8) 0.6545(3) 0.0434(18) Uani d U P D 0.693(9) A 1
H H14A 0.5804 -0.0069 0.6293 0.065 Uiso calc U P R 0.693(9) A 1
H H14B 0.6487 0.0847 0.6546 0.065 Uiso calc U P R 0.693(9) A 1
H H14C 0.4618 0.1192 0.6493 0.065 Uiso calc U P R 0.693(9) A 1
C C15 0.397(2) -0.068(3) 0.7053(8) 0.041(3) Uani d U P D 0.693(9) A 1
H H15A 0.3034 0.0037 0.6977 0.061 Uiso calc U P R 0.693(9) A 1
H H15B 0.3808 -0.1052 0.7372 0.061 Uiso calc U P R 0.693(9) A 1
H H15C 0.4118 -0.1318 0.6827 0.061 Uiso calc U P R 0.693(9) A 1
C C13A 0.548(3) -0.045(3) 0.6890(6) 0.0276(18) Uani d U P D 0.307(9) A 2
H H13A 0.538 0.0406 0.6985 0.033 Uiso calc U P R 0.307(9) A 2
C C14A 0.537(2) -0.0339(17) 0.6351(5) 0.0434(18) Uani d U P D 0.307(9) A 2
H H14D 0.4614 0.0475 0.6253 0.065 Uiso calc U P R 0.307(9) A 2
H H14E 0.502 -0.1024 0.6261 0.065 Uiso calc U P R 0.307(9) A 2
H H14F 0.6421 -0.0395 0.6197 0.065 Uiso calc U P R 0.307(9) A 2
C C15A 0.406(5) -0.084(7) 0.713(2) 0.041(3) Uani d U P D 0.307(9) A 2
H H15D 0.3064 -0.0188 0.705 0.061 Uiso calc U P R 0.307(9) A 2
H H15E 0.4135 -0.0937 0.7473 0.061 Uiso calc U P R 0.307(9) A 2
H H15F 0.4064 -0.1644 0.7021 0.061 Uiso calc U P R 0.307(9) A 2
C C16 0.4498(5) 0.1685(4) 0.85736(18) 0.0250(9) Uani d U . . 1.0 . .
C C17 0.4869(5) 0.1838(4) 0.90238(18) 0.0272(10) Uani d U . . 1.0 . .
C C18 0.3640(6) 0.2569(4) 0.9311(2) 0.0331(11) Uani d U . . 1.0 . .
H H18 0.3848 0.2699 0.962 0.04 Uiso calc U . R 1.0 . .
C C19 0.2126(6) 0.3105(4) 0.9153(2) 0.0358(12) Uani d U . . 1.0 . .
H H19 0.1312 0.3603 0.9353 0.043 Uiso calc U . R 1.0 . .
C C20 0.1786(6) 0.2923(4) 0.8707(2) 0.0346(11) Uani d U . . 1.0 . .
H H20 0.0742 0.3299 0.8605 0.042 Uiso calc U . R 1.0 . .
C C21 0.2961(5) 0.2193(4) 0.84066(19) 0.0292(10) Uani d U . . 1.0 . .
C C22 0.6530(6) 0.1272(4) 0.92029(19) 0.0308(11) Uani d U . . 1.0 . .
H H22 0.7181 0.0661 0.8977 0.037 Uiso calc U . R 1.0 . .
C C23 0.6480(6) 0.0557(5) 0.9682(2) 0.0401(13) Uani d U . . 1.0 . .
H H23A 0.5969 -0.0094 0.9662 0.06 Uiso calc U . R 1.0 . .
H H23B 0.5874 0.1145 0.9912 0.06 Uiso calc U . R 1.0 . .
H H23C 0.7563 0.0159 0.9782 0.06 Uiso calc U . R 1.0 . .
C C24 0.7321(7) 0.2304(5) 0.9222(2) 0.0492(16) Uani d U . . 1.0 . .
H H24A 0.7388 0.2725 0.8906 0.074 Uiso calc U . R 1.0 . .
H H24B 0.839 0.1922 0.9334 0.074 Uiso calc U . R 1.0 . .
H H24C 0.6688 0.2924 0.9437 0.074 Uiso calc U . R 1.0 . .
C C25 0.2564(13) 0.1925(10) 0.7943(4) 0.0280(16) Uani d U P D 0.752(12) B 1
H H25 0.3295 0.1076 0.7869 0.034 Uiso calc U P R 0.752(12) B 1
C C26 0.0835(11) 0.1887(9) 0.7929(4) 0.042(2) Uani d U P D 0.752(12) B 1
H H26A 0.0714 0.1566 0.7632 0.063 Uiso calc U P R 0.752(12) B 1
H H26B 0.0095 0.274 0.795 0.063 Uiso calc U P R 0.752(12) B 1
H H26C 0.0607 0.1331 0.8195 0.063 Uiso calc U P R 0.752(12) B 1
C C27 0.2844(11) 0.2887(8) 0.7553(3) 0.0401(19) Uani d U P D 0.752(12) B 1
H H27A 0.2602 0.2676 0.725 0.06 Uiso calc U P R 0.752(12) B 1
H H27B 0.3956 0.287 0.7541 0.06 Uiso calc U P R 0.752(12) B 1
H H27C 0.2153 0.3732 0.7619 0.06 Uiso calc U P R 0.752(12) B 1
C C25A 0.264(4) 0.212(3) 0.7854(14) 0.0280(16) Uani d U P D 0.248(12) B 2
H H25A 0.365 0.1612 0.7693 0.034 Uiso calc U P R 0.248(12) B 2
C C26A 0.139(3) 0.142(2) 0.7869(12) 0.042(2) Uani d U P D 0.248(12) B 2
H H26D 0.0973 0.1514 0.7556 0.063 Uiso calc U P R 0.248(12) B 2
H H26E 0.052 0.1777 0.8098 0.063 Uiso calc U P R 0.248(12) B 2
H H26F 0.1882 0.0522 0.7961 0.063 Uiso calc U P R 0.248(12) B 2
C C27A 0.202(3) 0.339(2) 0.7569(9) 0.0401(19) Uani d U P D 0.248(12) B 2
H H27D 0.2002 0.3251 0.7237 0.06 Uiso calc U P R 0.248(12) B 2
H H27E 0.2713 0.3907 0.7597 0.06 Uiso calc U P R 0.248(12) B 2
H H27F 0.0942 0.3831 0.769 0.06 Uiso calc U P R 0.248(12) B 2
C C28 0.2020(5) -0.0497(4) 0.90747(16) 0.0241(9) Uani d U . . 1.0 . .
H H28 0.1768 0.0375 0.8973 0.029 Uiso calc U . R 1.0 . .
C C29 0.1061(6) -0.1039(5) 0.93868(18) 0.0302(11) Uani d U . . 1.0 . .
H H29 0.0059 -0.0619 0.9533 0.036 Uiso calc U . R 1.0 . .
C C30 0.1870(5) -0.2292(4) 0.94350(17) 0.0258(10) Uani d U . . 1.0 . .
H H30 0.1526 -0.2918 0.9624 0.031 Uiso calc U . R 1.0 . .
C C31 0.8007(5) -0.2729(4) 0.92962(16) 0.0216(9) Uani d U . . 1.0 . .
H H31 0.8636 -0.2177 0.9231 0.026 Uiso calc U . R 1.0 . .
C C32 0.8365(6) -0.3784(4) 0.96208(16) 0.0265(10) Uani d U . . 1.0 . .
H H32 0.925 -0.4087 0.9812 0.032 Uiso calc U . R 1.0 . .
C C33 0.7147(6) -0.4290(4) 0.96009(16) 0.0241(9) Uani d U . . 1.0 . .
H H33 0.7034 -0.5022 0.9781 0.029 Uiso calc U . R 1.0 . .
C C34 0.5604(5) -0.3721(4) 0.78590(16) 0.0230(9) Uani d U . . 1.0 . .
H H34 0.5958 -0.3365 0.7571 0.028 Uiso calc U . R 1.0 . .
C C35 0.5214(6) -0.4859(4) 0.79126(16) 0.0246(10) Uani d U . . 1.0 . .
H H35 0.5254 -0.5406 0.7676 0.029 Uiso calc U . R 1.0 . .
C C36 0.4764(5) -0.5001(4) 0.83832(16) 0.0213(9) Uani d U . . 1.0 . .
H H36 0.4427 -0.5679 0.8534 0.026 Uiso calc U . R 1.0 . .
B B1 0.4619(6) -0.3737(4) 0.91139(18) 0.0194(10) Uani d U . . 1.0 . .
H H1B 0.432(5) -0.454(4) 0.9330(16) 0.023 Uiso d U . . 1.0 . .
Cu Cu1 0.54140(5) -0.14959(4) 0.85207(2) 0.01834(11) Uani d U . . 1.0 . .
N N1 0.5752(4) 0.1023(3) 0.82519(15) 0.0246(8) Uani d U . . 1.0 . .
N N2 0.7176(4) -0.0326(3) 0.77923(15) 0.0257(8) Uani d U . . 1.0 . .
N N3 0.3336(4) -0.1386(3) 0.89420(13) 0.0190(7) Uani d U . . 1.0 . .
N N4 0.3244(4) -0.2496(3) 0.91686(12) 0.0184(7) Uani d U . . 1.0 . .
N N5 0.6672(4) -0.2596(3) 0.90905(13) 0.0204(7) Uani d U . . 1.0 . .
N N6 0.6140(4) -0.3567(3) 0.92818(12) 0.0199(7) Uani d U . . 1.0 . .
N N7 0.5406(5) -0.3225(3) 0.82679(13) 0.0187(8) Uani d U . . 1.0 . .
N N8 0.4884(4) -0.4015(3) 0.85935(12) 0.0172(7) Uani d U . . 1.0 . .
C C37 0.6697(4) 0.3881(3) 0.50886(14) 0.0164(7) Uani d U . . 1.0 . .
C C38 0.6189(5) 0.2145(4) 0.54794(16) 0.0266(9) Uani d U . . 1.0 . .
H H38 0.607 0.1546 0.573 0.032 Uiso calc U . R 1.0 . .
C C39 0.5929(6) 0.2132(4) 0.50259(16) 0.0277(10) Uani d U . . 1.0 . .
H H39 0.5596 0.1521 0.4892 0.033 Uiso calc U . R 1.0 . .
C C40 0.7200(5) 0.3443(4) 0.59487(15) 0.0221(9) Uani d U . . 1.0 . .
C C41 0.6181(5) 0.4375(4) 0.62222(15) 0.0266(9) Uani d U . . 1.0 . .
C C42 0.6704(6) 0.4532(5) 0.66505(16) 0.0359(11) Uani d U . . 1.0 . .
H H42 0.6047 0.5162 0.6841 0.043 Uiso calc U . R 1.0 . .
C C43 0.8167(6) 0.3783(5) 0.68028(17) 0.0366(11) Uani d U . . 1.0 . .
H H43 0.8487 0.3882 0.7101 0.044 Uiso calc U . R 1.0 . .
C C44 0.9157(6) 0.2896(4) 0.65227(16) 0.0322(10) Uani d U . . 1.0 . .
H H44 1.0167 0.2402 0.6627 0.039 Uiso calc U . R 1.0 . .
C C45 0.8699(5) 0.2712(4) 0.60868(15) 0.0256(9) Uani d U . . 1.0 . .
C C46 0.4544(5) 0.5162(4) 0.60715(16) 0.0279(9) Uani d U . . 1.0 . .
H H46 0.458 0.5237 0.5719 0.033 Uiso calc U . R 1.0 . .
C C47 0.3327(7) 0.4479(6) 0.6250(2) 0.0533(15) Uani d U . . 1.0 . .
H H47A 0.2276 0.4983 0.6148 0.08 Uiso calc U . R 1.0 . .
H H47B 0.3296 0.4365 0.6595 0.08 Uiso calc U . R 1.0 . .
H H47C 0.3633 0.3652 0.6121 0.08 Uiso calc U . R 1.0 . .
C C48 0.4025(7) 0.6495(5) 0.6234(2) 0.0452(13) Uani d U . . 1.0 . .
H H48A 0.4825 0.6911 0.6122 0.068 Uiso calc U . R 1.0 . .
H H48B 0.3912 0.6451 0.6579 0.068 Uiso calc U . R 1.0 . .
H H48C 0.3006 0.6978 0.6104 0.068 Uiso calc U . R 1.0 . .
C C49 0.9861(5) 0.1732(4) 0.57882(16) 0.0275(9) Uani d U . . 1.0 . .
H H49 0.934 0.1719 0.5493 0.033 Uiso calc U . R 1.0 . .
C C50 1.0258(6) 0.0407(4) 0.60434(19) 0.0395(12) Uani d U . . 1.0 . .
H H50A 0.9283 0.0172 0.6111 0.059 Uiso calc U . R 1.0 . .
H H50B 1.0742 0.0401 0.6339 0.059 Uiso calc U . R 1.0 . .
H H50C 1.1003 -0.0199 0.5843 0.059 Uiso calc U . R 1.0 . .
C C51 1.1372(6) 0.2094(5) 0.56461(19) 0.0391(12) Uani d U . . 1.0 . .
H H51A 1.2088 0.1465 0.5448 0.059 Uiso calc U . R 1.0 . .
H H51B 1.19 0.2125 0.593 0.059 Uiso calc U . R 1.0 . .
H H51C 1.1096 0.2925 0.5469 0.059 Uiso calc U . R 1.0 . .
C C52 0.6257(5) 0.3407(4) 0.42809(14) 0.0206(8) Uani d U . . 1.0 . .
C C53 0.7540(5) 0.2643(3) 0.40181(14) 0.0216(8) Uani d U . . 1.0 . .
C C54 0.7529(5) 0.2835(4) 0.35297(16) 0.0282(9) Uani d U . . 1.0 . .
H H54 0.8377 0.233 0.3342 0.034 Uiso calc U . R 1.0 . .
C C55 0.6291(6) 0.3759(5) 0.33133(17) 0.0341(10) Uani d U . . 1.0 . .
H H55 0.6301 0.3883 0.2979 0.041 Uiso calc U . R 1.0 . .
C C56 0.5054(5) 0.4494(4) 0.35806(16) 0.0295(9) Uani d U . . 1.0 . .
H H56 0.4222 0.5124 0.3427 0.035 Uiso calc U . R 1.0 . .
C C57 0.4988(5) 0.4338(4) 0.40733(15) 0.0216(8) Uani d U . . 1.0 . .
C C58 0.8939(5) 0.1674(4) 0.42525(17) 0.0275(9) Uani d U . . 1.0 . .
H H58 0.8518 0.1312 0.4552 0.033 Uiso calc U . R 1.0 . .
C C59 1.0127(5) 0.2305(4) 0.43829(16) 0.0268(9) Uani d U . . 1.0 . .
H H59A 1.0555 0.2673 0.4096 0.04 Uiso calc U . R 1.0 . .
H H59B 1.0996 0.1674 0.4544 0.04 Uiso calc U . R 1.0 . .
H H59C 0.9591 0.2972 0.4592 0.04 Uiso calc U . R 1.0 . .
C C60 0.9777(6) 0.0582(4) 0.3950(2) 0.0399(12) Uani d U . . 1.0 . .
H H60A 0.8991 0.0238 0.3843 0.06 Uiso calc U . R 1.0 . .
H H60B 1.054 -0.008 0.4137 0.06 Uiso calc U . R 1.0 . .
H H60C 1.0338 0.0888 0.3676 0.06 Uiso calc U . R 1.0 . .
C C61 0.3579(5) 0.5115(4) 0.43676(16) 0.0258(9) Uani d U . . 1.0 . .
H H61 0.3973 0.5224 0.4673 0.031 Uiso calc U . R 1.0 . .
C C62 0.2798(6) 0.6431(5) 0.4129(2) 0.0387(12) Uani d U . . 1.0 . .
H H62A 0.3603 0.6861 0.4045 0.058 Uiso calc U . R 1.0 . .
H H62B 0.1977 0.6924 0.4345 0.058 Uiso calc U . R 1.0 . .
H H62C 0.2316 0.6351 0.3843 0.058 Uiso calc U . R 1.0 . .
C C63 0.2338(6) 0.4416(5) 0.4479(2) 0.0419(12) Uani d U . . 1.0 . .
H H63A 0.1951 0.428 0.4184 0.063 Uiso calc U . R 1.0 . .
H H63B 0.1448 0.4922 0.4672 0.063 Uiso calc U . R 1.0 . .
H H63C 0.2822 0.3599 0.4651 0.063 Uiso calc U . R 1.0 . .
C C64 0.9184(5) 0.6178(4) 0.56350(15) 0.0253(9) Uani d U . . 1.0 . .
H H64 0.9447 0.5415 0.5833 0.03 Uiso calc U . R 1.0 . .
C C65 0.9629(6) 0.7247(4) 0.57033(16) 0.0291(10) Uani d U . . 1.0 . .
H H65 1.0233 0.7348 0.5946 0.035 Uiso calc U . R 1.0 . .
C C66 0.8996(5) 0.8104(4) 0.53418(15) 0.0250(9) Uani d U . . 1.0 . .
H H66 0.9086 0.8931 0.5287 0.03 Uiso calc U . R 1.0 . .
C C67 0.3523(5) 0.7596(4) 0.50654(16) 0.0237(9) Uani d U . . 1.0 . .
H H67 0.2921 0.7059 0.5193 0.028 Uiso calc U . R 1.0 . .
C C68 0.2888(5) 0.8912(4) 0.49574(16) 0.0273(9) Uani d U . . 1.0 . .
H H68 0.1814 0.9422 0.4995 0.033 Uiso calc U . R 1.0 . .
C C69 0.4172(5) 0.9286(4) 0.47864(16) 0.0249(9) Uani d U . . 1.0 . .
H H69 0.4148 1.0126 0.4682 0.03 Uiso calc U . R 1.0 . .
C C70 0.8351(5) 0.5672(3) 0.38641(14) 0.0199(8) Uani d U . . 1.0 . .
H H70 0.843 0.4847 0.3789 0.024 Uiso calc U . R 1.0 . .
C C71 0.8885(5) 0.6535(4) 0.35633(14) 0.0216(8) Uani d U . . 1.0 . .
H H71 0.9373 0.6427 0.3255 0.026 Uiso calc U . R 1.0 . .
B B2 0.7228(6) 0.8184(4) 0.46468(17) 0.0205(9) Uani d U . . 1.0 . .
H H2B 0.724(5) 0.913(4) 0.4530(15) 0.025 Uiso d U . . 1.0 . .
Cu Cu2 0.69967(5) 0.54867(4) 0.49433(2) 0.01808(10) Uani d U . . 1.0 . .
N N9 0.6667(4) 0.3206(3) 0.55144(12) 0.0201(7) Uani d U . . 1.0 . .
N N10 0.6241(4) 0.3185(3) 0.47891(12) 0.0192(7) Uani d U . . 1.0 . .
N N11 0.8350(4) 0.6381(3) 0.52568(12) 0.0218(7) Uani d U . . 1.0 . .
N N12 0.8224(4) 0.7588(3) 0.50757(12) 0.0212(7) Uani d U . . 1.0 . .
N N13 0.5076(4) 0.7215(3) 0.49633(12) 0.0224(7) Uani d U . . 1.0 . .
N N14 0.5475(4) 0.8267(3) 0.47910(12) 0.0205(7) Uani d U . . 1.0 . .
N N15 0.7718(4) 0.6145(3) 0.42697(12) 0.0200(7) Uani d U . . 1.0 . .
N N16 0.7834(4) 0.7348(3) 0.42370(12) 0.0177(7) Uani d U . . 1.0 . .
C C72 0.8543(4) 0.7581(3) 0.38155(14) 0.0192(8) Uani d U . . 1.0 . .
H H72 0.877 0.8343 0.371 0.023 Uiso calc U . R 1.0 . .
C C73 0.3806(5) 0.0196(3) 0.18606(14) 0.0146(8) Uani d U . . 1.0 . .
C C74 0.2172(5) -0.0717(4) 0.23270(15) 0.0194(8) Uani d U . . 1.0 . .
H H74 0.139 -0.0824 0.2562 0.023 Uiso calc U . R 1.0 . .
C C75 0.3027(5) -0.1573(4) 0.20302(15) 0.0195(8) Uani d U . . 1.0 . .
H H75 0.2962 -0.2399 0.2014 0.023 Uiso calc U . R 1.0 . .
C C76 0.2215(5) 0.1403(4) 0.25183(15) 0.0168(8) Uani d U . . 1.0 . .
C C77 0.0955(5) 0.2472(4) 0.23875(15) 0.0171(8) Uani d U . . 1.0 . .
C C78 0.0546(5) 0.3463(4) 0.26810(16) 0.0227(9) Uani d U . . 1.0 . .
H H78 -0.0302 0.4205 0.2606 0.027 Uiso calc U . R 1.0 . .
C C79 0.1369(5) 0.3371(4) 0.30816(16) 0.0243(9) Uani d U . . 1.0 . .
H H79 0.1071 0.4048 0.328 0.029 Uiso calc U . R 1.0 . .
C C80 0.2624(5) 0.2300(4) 0.31961(15) 0.0236(9) Uani d U . . 1.0 . .
H H80 0.3185 0.2259 0.3468 0.028 Uiso calc U . R 1.0 . .
C C81 0.3066(5) 0.1283(4) 0.29138(15) 0.0185(8) Uani d U . . 1.0 . .
C C82 0.0062(5) 0.2537(4) 0.19506(16) 0.0224(9) Uani d U . . 1.0 . .
H H82 0.0804 0.1979 0.1723 0.027 Uiso calc U . R 1.0 . .
C C83 -0.0505(6) 0.3870(4) 0.17040(17) 0.0294(11) Uani d U . . 1.0 . .
H H83A 0.0388 0.4216 0.165 0.044 Uiso calc U . R 1.0 . .
H H83B -0.1342 0.4412 0.1903 0.044 Uiso calc U . R 1.0 . .
H H83C -0.0922 0.3835 0.1401 0.044 Uiso calc U . R 1.0 . .
C C84 -0.1346(6) 0.2031(5) 0.20741(19) 0.0310(11) Uani d U . . 1.0 . .
H H84A -0.1843 0.1998 0.1785 0.047 Uiso calc U . R 1.0 . .
H H84B -0.2123 0.2589 0.2283 0.047 Uiso calc U . R 1.0 . .
H H84C -0.0974 0.118 0.2233 0.047 Uiso calc U . R 1.0 . .
C C85 0.4493(5) 0.0136(4) 0.30314(16) 0.0236(9) Uani d U . . 1.0 . .
H H85 0.4548 -0.0508 0.2807 0.028 Uiso calc U . R 1.0 . .
C C86 0.6022(6) 0.0480(5) 0.2954(2) 0.0385(13) Uani d U . . 1.0 . .
H H86A 0.6131 0.0814 0.2626 0.058 Uiso calc U . R 1.0 . .
H H86B 0.6925 -0.0274 0.3019 0.058 Uiso calc U . R 1.0 . .
H H86C 0.5998 0.1122 0.3165 0.058 Uiso calc U . R 1.0 . .
C C87 0.4297(8) -0.0458(7) 0.3529(2) 0.062(2) Uani d U . . 1.0 . .
H H87A 0.332 -0.0699 0.3561 0.093 Uiso calc U . R 1.0 . .
H H87B 0.4235 0.0152 0.3758 0.093 Uiso calc U . R 1.0 . .
H H87C 0.5208 -0.121 0.3589 0.093 Uiso calc U . R 1.0 . .
C C88 0.5287(5) -0.1680(3) 0.14363(15) 0.0174(8) Uani d U . . 1.0 . .
C C89 0.6820(5) -0.2196(4) 0.16041(16) 0.0200(9) Uani d U . . 1.0 . .
C C90 0.7999(5) -0.2915(4) 0.13023(16) 0.0232(9) Uani d U . . 1.0 . .
H H90 0.9046 -0.328 0.1404 0.028 Uiso calc U . R 1.0 . .
C C91 0.7666(5) -0.3103(4) 0.08564(17) 0.0258(10) Uani d U . . 1.0 . .
H H91 0.8483 -0.3607 0.0659 0.031 Uiso calc U . R 1.0 . .
C C92 0.6166(5) -0.2569(4) 0.06960(17) 0.0248(9) Uani d U . . 1.0 . .
H H92 0.5963 -0.27 0.0388 0.03 Uiso calc U . R 1.0 . .
C C93 0.4933(5) -0.1834(4) 0.09829(15) 0.0190(8) Uani d U . . 1.0 . .
C C94 0.7186(5) -0.1986(4) 0.20922(16) 0.0239(9) Uani d U . . 1.0 . .
H H94 0.6516 -0.1116 0.2162 0.029 Uiso calc U . R 1.0 . .
C C95 0.8916(6) -0.2052(5) 0.21313(19) 0.0341(11) Uani d U . . 1.0 . .
H H95A 0.9607 -0.2908 0.208 0.051 Uiso calc U . R 1.0 . .
H H95B 0.9053 -0.1841 0.2446 0.051 Uiso calc U . R 1.0 . .
H H95C 0.9196 -0.145 0.1893 0.051 Uiso calc U . R 1.0 . .
C C96 0.6721(6) -0.2907(4) 0.24695(16) 0.0273(10) Uani d U . . 1.0 . .
H H96A 0.5599 -0.2831 0.2451 0.041 Uiso calc U . R 1.0 . .
H H96B 0.6895 -0.2706 0.2782 0.041 Uiso calc U . R 1.0 . .
H H96C 0.7373 -0.3772 0.2417 0.041 Uiso calc U . R 1.0 . .
C C97 0.3279(5) -0.1253(4) 0.07988(16) 0.0219(9) Uani d U . . 1.0 . .
H H97 0.2621 -0.0647 0.1026 0.026 Uiso calc U . R 1.0 . .
C C98 0.3365(6) -0.0524(5) 0.03204(17) 0.0289(10) Uani d U . . 1.0 . .
H H98A 0.3982 -0.1107 0.0091 0.043 Uiso calc U . R 1.0 . .
H H98B 0.3877 0.0122 0.0348 0.043 Uiso calc U . R 1.0 . .
H H98C 0.2289 -0.0118 0.0215 0.043 Uiso calc U . R 1.0 . .
C C99 0.2475(6) -0.2277(5) 0.07655(19) 0.0333(11) Uani d U . . 1.0 . .
H H99A 0.1405 -0.188 0.0654 0.05 Uiso calc U . R 1.0 . .
H H99B 0.2406 -0.272 0.1077 0.05 Uiso calc U . R 1.0 . .
H H99C 0.3103 -0.288 0.0544 0.05 Uiso calc U . R 1.0 . .
C C100 0.4359(5) 0.3691(4) 0.21627(16) 0.0196(9) Uani d U . . 1.0 . .
H H100 0.4043 0.3324 0.2455 0.024 Uiso calc U . R 1.0 . .
C C101 0.4646(6) 0.4862(4) 0.21025(17) 0.0250(10) Uani d U . . 1.0 . .
H H101 0.4572 0.5426 0.2336 0.03 Uiso calc U . R 1.0 . .
C C102 0.5058(5) 0.5014(4) 0.16324(17) 0.0227(9) Uani d U . . 1.0 . .
H H102 0.532 0.5721 0.1477 0.027 Uiso calc U . R 1.0 . .
C C103 0.1897(5) 0.2692(4) 0.07441(16) 0.0217(9) Uani d U . . 1.0 . .
H H103 0.1268 0.2143 0.0817 0.026 Uiso calc U . R 1.0 . .
C C104 0.1540(6) 0.3732(4) 0.04139(17) 0.0287(10) Uani d U . . 1.0 . .
H H104 0.0649 0.4025 0.0224 0.034 Uiso calc U . R 1.0 . .
C C105 0.2756(6) 0.4240(4) 0.04224(17) 0.0261(10) Uani d U . . 1.0 . .
H H105 0.2861 0.4966 0.0235 0.031 Uiso calc U . R 1.0 . .
C C106 0.7913(5) 0.0477(4) 0.09502(17) 0.0249(10) Uani d U . . 1.0 . .
H H106 0.8165 -0.0394 0.1053 0.03 Uiso calc U . R 1.0 . .
C C107 0.8879(6) 0.0994(5) 0.06425(19) 0.0326(11) Uani d U . . 1.0 . .
H H107 0.9887 0.057 0.0501 0.039 Uiso calc U . R 1.0 . .
C C108 0.8045(5) 0.2266(4) 0.05885(17) 0.0266(10) Uani d U . . 1.0 . .
H H108 0.8383 0.2891 0.0397 0.032 Uiso calc U . R 1.0 . .
B B3 0.5303(6) 0.3709(5) 0.09052(18) 0.0201(10) Uani d U . . 1.0 . .
H H3B 0.555(5) 0.447(4) 0.0677(17) 0.024 Uiso d U . . 1.0 . .
Cu Cu3 0.45383(5) 0.14636(3) 0.15128(2) 0.01617(11) Uani d U . . 1.0 . .
N N17 0.2658(4) 0.0354(3) 0.22218(12) 0.0140(7) Uani d U . . 1.0 . .
N N18 0.4023(4) -0.1010(3) 0.17534(12) 0.0146(7) Uani d U . . 1.0 . .
N N19 0.4587(4) 0.3162(3) 0.17558(13) 0.0173(7) Uani d U . . 1.0 . .
N N20 0.5029(4) 0.3981(3) 0.14261(13) 0.0183(7) Uani d U . . 1.0 . .
N N21 0.3240(4) 0.2572(3) 0.09437(13) 0.0198(7) Uani d U . . 1.0 . .
N N22 0.3778(4) 0.3534(3) 0.07411(12) 0.0188(7) Uani d U . . 1.0 . .
N N23 0.6585(4) 0.1355(3) 0.10831(13) 0.0195(7) Uani d U . . 1.0 . .
N N24 0.6677(4) 0.2469(3) 0.08527(13) 0.0200(7) Uani d U . . 1.0 . .

loop_
_atom_site_aniso_label
_atom_site_aniso_U_11
_atom_site_aniso_U_22
_atom_site_aniso_U_33
_atom_site_aniso_U_12
_atom_site_aniso_U_13
_atom_site_aniso_U_23
C1 0.019(2) 0.0066(17) 0.031(2) -0.0024(15) -0.0040(17) 0.0009(15)
C2 0.028(3) 0.018(2) 0.064(4) -0.0091(19) 0.012(2) 0.007(2)
C3 0.025(3) 0.0092(19) 0.076(4) -0.0085(18) 0.011(2) -0.002(2)
C4 0.015(2) 0.019(2) 0.029(2) -0.0049(16) 0.0003(17) 0.0039(17)
C5 0.021(2) 0.037(2) 0.030(2) -0.0119(19) -0.0038(18) 0.0154(19)
C6 0.032(3) 0.055(3) 0.024(2) -0.021(2) -0.005(2) 0.005(2)
C7 0.036(3) 0.043(3) 0.024(2) -0.014(2) 0.0011(19) -0.009(2)
C8 0.026(2) 0.030(2) 0.023(2) -0.0033(18) -0.0024(18) -0.0053(18)
C9 0.018(2) 0.0192(19) 0.024(2) -0.0042(16) 0.0001(17) -0.0027(16)
C10 0.024(2) 0.024(2) 0.028(2) 0.0008(18) -0.0051(18) -0.0102(18)
C11 0.029(3) 0.053(3) 0.052(4) -0.020(3) -0.009(2) -0.011(3)
C12 0.035(3) 0.032(2) 0.028(3) 0.003(2) -0.006(2) -0.004(2)
C13 0.027(3) 0.036(4) 0.019(4) -0.011(3) -0.008(3) 0.011(3)
C14 0.043(4) 0.047(4) 0.030(4) -0.004(3) -0.004(3) 0.016(3)
C15 0.026(3) 0.030(8) 0.061(8) -0.005(4) -0.007(4) 0.007(5)
C13A 0.027(3) 0.036(4) 0.019(4) -0.011(3) -0.008(3) 0.011(3)
C14A 0.043(4) 0.047(4) 0.030(4) -0.004(3) -0.004(3) 0.016(3)
C15A 0.026(3) 0.030(8) 0.061(8) -0.005(4) -0.007(4) 0.007(5)
C16 0.017(2) 0.0074(17) 0.050(3) -0.0036(15) 0.0012(18) -0.0027(17)
C17 0.019(2) 0.0132(19) 0.047(3) -0.0033(16) 0.0006(19) -0.0013(18)
C18 0.028(3) 0.022(2) 0.049(3) -0.0066(19) 0.002(2) -0.004(2)
C19 0.020(2) 0.023(2) 0.060(3) -0.0008(19) 0.004(2) -0.008(2)
C20 0.021(2) 0.018(2) 0.063(3) -0.0032(18) -0.005(2) -0.005(2)
C21 0.020(2) 0.0138(19) 0.053(3) -0.0042(17) -0.0047(19) -0.0032(18)
C22 0.019(2) 0.023(2) 0.047(3) -0.0020(18) -0.002(2) 0.000(2)
C23 0.027(3) 0.038(3) 0.049(3) -0.004(2) 0.005(2) -0.002(2)
C24 0.031(3) 0.037(3) 0.081(5) -0.015(2) -0.013(3) 0.007(3)
C25 0.021(3) 0.011(4) 0.052(5) -0.005(2) -0.004(3) -0.003(3)
C26 0.033(5) 0.045(5) 0.053(4) -0.019(4) -0.013(4) 0.005(4)
C27 0.048(5) 0.029(4) 0.049(4) -0.019(3) 0.000(4) -0.007(3)
C25A 0.021(3) 0.011(4) 0.052(5) -0.005(2) -0.004(3) -0.003(3)
C26A 0.033(5) 0.045(5) 0.053(4) -0.019(4) -0.013(4) 0.005(4)
C27A 0.048(5) 0.029(4) 0.049(4) -0.019(3) 0.000(4) -0.007(3)
C28 0.019(2) 0.024(2) 0.028(2) -0.0027(17) -0.0040(18) -0.0069(18)
C29 0.018(2) 0.038(3) 0.035(3) -0.0082(19) 0.0047(19) -0.011(2)
C30 0.024(2) 0.028(2) 0.028(2) -0.0106(18) 0.0015(19) -0.0056(18)
C31 0.017(2) 0.022(2) 0.026(2) -0.0048(17) -0.0026(17) -0.0046(17)
C32 0.027(2) 0.027(2) 0.023(2) -0.0032(19) -0.0090(19) 0.0015(18)
C33 0.032(2) 0.019(2) 0.018(2) -0.0034(18) -0.0043(18) 0.0007(16)
C34 0.026(2) 0.020(2) 0.021(2) -0.0058(18) -0.0013(18) 0.0018(16)
C35 0.033(3) 0.0161(19) 0.025(2) -0.0074(18) -0.0043(19) -0.0046(16)
C36 0.027(2) 0.0098(18) 0.028(2) -0.0063(17) -0.0040(18) 0.0011(16)
B1 0.026(3) 0.012(2) 0.022(2) -0.0092(18) -0.0012(19) 0.0021(17)
Cu1 0.0206(3) 0.0117(2) 0.0237(3) -0.00681(19) -0.0030(2) 0.00130(19)
N1 0.0162(18) 0.0092(15) 0.048(2) -0.0047(13) -0.0010(16) 0.0013(15)
N2 0.0182(19) 0.0119(16) 0.044(2) -0.0031(14) 0.0010(16) 0.0032(15)
N3 0.0184(18) 0.0141(16) 0.0242(19) -0.0046(14) -0.0010(14) -0.0026(14)
N4 0.0205(18) 0.0170(16) 0.0196(18) -0.0083(14) -0.0015(14) -0.0007(13)
N5 0.0211(19) 0.0181(16) 0.0234(19) -0.0087(14) -0.0040(14) 0.0026(14)
N6 0.0243(19) 0.0156(16) 0.0192(18) -0.0063(14) -0.0017(14) 0.0015(13)
N7 0.028(2) 0.0119(16) 0.0196(18) -0.0119(15) -0.0020(15) 0.0028(13)
N8 0.0210(19) 0.0088(15) 0.0218(18) -0.0056(14) -0.0005(14) 0.0015(13)
C37 0.0106(17) 0.0173(16) 0.0214(19) -0.0045(14) -0.0007(14) -0.0019(14)
C38 0.034(2) 0.022(2) 0.029(2) -0.0176(18) -0.0037(18) 0.0062(16)
C39 0.036(3) 0.025(2) 0.032(2) -0.024(2) -0.0047(19) 0.0033(17)
C40 0.027(2) 0.0233(19) 0.017(2) -0.0103(17) -0.0035(16) 0.0026(15)
C41 0.028(2) 0.030(2) 0.022(2) -0.0113(17) -0.0020(16) 0.0021(16)
C42 0.045(3) 0.038(2) 0.021(2) -0.006(2) -0.0025(19) -0.0045(18)
C43 0.044(3) 0.042(3) 0.023(2) -0.009(2) -0.009(2) -0.0034(19)
C44 0.035(3) 0.032(2) 0.030(2) -0.0085(19) -0.0113(19) 0.0022(18)
C45 0.027(2) 0.027(2) 0.024(2) -0.0101(17) -0.0045(17) 0.0015(16)
C46 0.031(2) 0.027(2) 0.024(2) -0.0064(18) -0.0032(18) -0.0009(17)
C47 0.033(3) 0.054(3) 0.073(4) -0.018(3) -0.010(3) 0.013(3)
C48 0.048(3) 0.038(3) 0.048(3) -0.006(2) -0.009(3) -0.011(2)
C49 0.029(2) 0.026(2) 0.028(2) -0.0082(17) -0.0072(18) -0.0001(17)
C50 0.044(3) 0.031(2) 0.043(3) -0.009(2) -0.007(2) -0.001(2)
C51 0.031(3) 0.045(3) 0.044(3) -0.016(2) 0.003(2) -0.009(2)
C52 0.024(2) 0.0231(18) 0.0219(19) -0.0163(16) -0.0054(15) -0.0032(14)
C53 0.025(2) 0.0181(17) 0.029(2) -0.0145(15) -0.0006(16) -0.0061(15)
C54 0.034(2) 0.026(2) 0.031(2) -0.0164(18) 0.0023(18) -0.0107(17)
C55 0.042(3) 0.043(3) 0.026(2) -0.023(2) -0.0046(19) -0.0067(19)
C56 0.030(2) 0.035(2) 0.029(2) -0.0150(19) -0.0125(18) -0.0010(18)
C57 0.020(2) 0.0210(18) 0.030(2) -0.0132(15) -0.0091(16) -0.0028(15)
C58 0.028(2) 0.0194(18) 0.038(3) -0.0119(17) 0.0012(18) -0.0030(17)
C59 0.023(2) 0.023(2) 0.034(2) -0.0073(17) -0.0021(18) -0.0024(18)
C60 0.039(3) 0.020(2) 0.063(3) -0.0095(19) 0.002(2) -0.011(2)
C61 0.020(2) 0.027(2) 0.032(2) -0.0089(16) -0.0078(17) -0.0044(17)
C62 0.034(3) 0.034(3) 0.045(3) -0.004(2) -0.014(2) -0.003(2)
C63 0.027(3) 0.047(3) 0.058(3) -0.019(2) 0.004(2) -0.010(2)
C64 0.030(2) 0.026(2) 0.024(2) -0.0135(17) -0.0052(17) -0.0027(16)
C65 0.033(2) 0.037(2) 0.027(2) -0.021(2) -0.0059(18) -0.0073(18)
C66 0.026(2) 0.027(2) 0.029(2) -0.0166(17) 0.0007(17) -0.0098(16)
C67 0.020(2) 0.0203(19) 0.033(2) -0.0097(16) 0.0017(17) -0.0048(16)
C68 0.021(2) 0.0190(18) 0.038(3) -0.0014(16) 0.0014(18) -0.0034(17)
C69 0.026(2) 0.0133(17) 0.035(2) -0.0052(15) -0.0020(18) -0.0032(16)
C70 0.019(2) 0.0173(17) 0.024(2) -0.0064(15) -0.0034(16) -0.0016(14)
C71 0.022(2) 0.0230(18) 0.020(2) -0.0070(16) -0.0029(15) 0.0001(15)
B2 0.023(2) 0.0151(19) 0.025(2) -0.0074(17) -0.0020(18) -0.0021(17)
Cu2 0.0210(3) 0.0142(2) 0.0214(2) -0.00871(18) -0.00237(19) -0.00079(17)
N9 0.0231(18) 0.0177(15) 0.0234(18) -0.0121(14) -0.0046(14) 0.0015(13)
N10 0.0231(18) 0.0172(15) 0.0218(17) -0.0129(13) -0.0009(13) -0.0008(12)
N11 0.0251(18) 0.0176(15) 0.0255(18) -0.0099(13) -0.0040(14) -0.0019(13)
N12 0.0252(18) 0.0198(15) 0.0223(17) -0.0113(13) -0.0008(14) -0.0052(13)
N13 0.0212(17) 0.0168(15) 0.0293(19) -0.0068(13) -0.0003(14) 0.0000(13)
N14 0.0221(17) 0.0150(14) 0.0256(18) -0.0075(12) -0.0010(13) -0.0018(12)
N15 0.0258(18) 0.0162(14) 0.0212(17) -0.0118(13) -0.0011(13) 0.0003(12)
N16 0.0195(17) 0.0126(14) 0.0228(17) -0.0072(12) -0.0044(13) 0.0008(12)
C72 0.0175(19) 0.0166(17) 0.024(2) -0.0067(15) -0.0021(15) 0.0027(14)
C73 0.0113(19) 0.0123(17) 0.021(2) -0.0045(15) -0.0046(15) -0.0012(15)
C74 0.018(2) 0.0144(17) 0.026(2) -0.0075(15) -0.0005(16) 0.0011(15)
C75 0.017(2) 0.0142(18) 0.029(2) -0.0079(15) -0.0005(16) -0.0019(15)
C76 0.016(2) 0.0134(17) 0.020(2) -0.0044(15) 0.0043(15) -0.0032(15)
C77 0.0157(19) 0.0157(18) 0.020(2) -0.0045(15) 0.0014(15) -0.0024(15)
C78 0.023(2) 0.0146(18) 0.029(2) -0.0031(16) 0.0022(17) -0.0070(16)
C79 0.029(2) 0.022(2) 0.024(2) -0.0101(17) 0.0029(17) -0.0105(16)
C80 0.025(2) 0.029(2) 0.019(2) -0.0107(17) -0.0028(17) -0.0050(17)
C81 0.019(2) 0.0172(18) 0.020(2) -0.0064(15) 0.0005(16) -0.0010(15)
C82 0.022(2) 0.022(2) 0.022(2) -0.0028(17) -0.0046(17) -0.0044(16)
C83 0.029(3) 0.019(2) 0.031(3) 0.0058(18) -0.007(2) 0.0007(17)
C84 0.017(2) 0.029(2) 0.043(3) 0.0031(19) -0.012(2) -0.009(2)
C85 0.019(2) 0.025(2) 0.024(2) -0.0018(17) -0.0054(17) -0.0010(17)
C86 0.023(2) 0.030(2) 0.064(4) -0.004(2) -0.010(2) -0.015(2)
C87 0.043(4) 0.070(4) 0.041(3) 0.018(3) 0.003(3) 0.027(3)
C88 0.0160(19) 0.0102(17) 0.025(2) -0.0030(14) 0.0008(15) -0.0017(14)
C89 0.019(2) 0.0103(17) 0.031(2) -0.0038(15) -0.0024(17) -0.0024(16)
C90 0.016(2) 0.0128(18) 0.038(2) 0.0003(15) -0.0019(17) -0.0019(17)
C91 0.023(2) 0.017(2) 0.033(2) -0.0003(17) 0.0061(18) -0.0081(17)
C92 0.023(2) 0.019(2) 0.028(2) 0.0002(17) 0.0000(18) -0.0054(17)
C93 0.021(2) 0.0129(17) 0.023(2) -0.0055(15) -0.0004(16) -0.0014(15)
C94 0.018(2) 0.020(2) 0.032(2) -0.0009(16) -0.0060(17) -0.0047(17)
C95 0.022(2) 0.040(3) 0.041(3) -0.008(2) -0.011(2) -0.004(2)
C96 0.025(2) 0.024(2) 0.031(2) -0.0044(18) -0.0070(18) -0.0030(18)
C97 0.021(2) 0.022(2) 0.025(2) -0.0078(17) -0.0008(17) -0.0048(16)
C98 0.021(2) 0.031(2) 0.030(3) -0.0028(19) -0.0018(19) 0.0012(19)
C99 0.028(3) 0.031(2) 0.045(3) -0.013(2) -0.009(2) -0.003(2)
C100 0.019(2) 0.0167(19) 0.023(2) -0.0051(17) -0.0036(17) 0.0001(16)
C101 0.030(3) 0.0158(19) 0.031(2) -0.0075(18) -0.0066(19) -0.0065(17)
C102 0.028(2) 0.0109(18) 0.033(2) -0.0117(17) -0.0073(19) 0.0005(16)
C103 0.019(2) 0.021(2) 0.026(2) -0.0061(17) -0.0056(17) -0.0030(17)
C104 0.026(2) 0.028(2) 0.031(3) -0.0043(19) -0.012(2) 0.0011(19)
C105 0.031(3) 0.019(2) 0.023(2) -0.0015(18) -0.0107(19) 0.0068(17)
C106 0.023(2) 0.019(2) 0.032(3) -0.0043(17) -0.0030(19) -0.0028(17)
C107 0.017(2) 0.035(3) 0.042(3) -0.0027(19) 0.001(2) -0.006(2)
C108 0.021(2) 0.035(2) 0.028(2) -0.0163(19) -0.0001(18) 0.0023(19)
B3 0.021(2) 0.019(2) 0.021(2) -0.0081(19) -0.0031(19) 0.0044(18)
Cu3 0.0174(3) 0.0113(2) 0.0210(3) -0.00614(19) -0.0020(2) 0.00012(18)
N17 0.0143(16) 0.0098(14) 0.0181(17) -0.0044(12) 0.0004(13) -0.0008(12)
N18 0.0153(17) 0.0106(15) 0.0197(17) -0.0062(13) -0.0009(13) -0.0025(12)
N19 0.0153(18) 0.0122(15) 0.0237(19) -0.0034(13) -0.0017(14) 0.0000(13)
N20 0.0207(19) 0.0129(16) 0.0227(18) -0.0076(14) -0.0039(14) 0.0017(13)
N21 0.0192(18) 0.0182(16) 0.0221(18) -0.0056(14) -0.0058(14) 0.0015(14)
N22 0.0196(18) 0.0143(15) 0.0212(18) -0.0038(14) -0.0036(14) 0.0020(13)
N23 0.0171(18) 0.0168(16) 0.0247(19) -0.0064(14) -0.0022(14) 0.0018(14)
N24 0.0198(18) 0.0177(16) 0.0241(19) -0.0087(14) -0.0016(14) 0.0002(14)

loop_
_atom_type_symbol
_atom_type_description
_atom_type_scat_dispersion_real
_atom_type_scat_dispersion_imag
_atom_type_scat_source
C C 0.0033 0.0016 'International Tables Vol C Tables 4.2.6.8 and 6.1.1.4'
B B 0.0013 0.0007 'International Tables Vol C Tables 4.2.6.8 and 6.1.1.4'
Cu Cu 0.3201 1.2651 'International Tables Vol C Tables 4.2.6.8 and 6.1.1.4'
N N 0.0061 0.0033 'International Tables Vol C Tables 4.2.6.8 and 6.1.1.4'
H H 0.0000 0.0000 'International Tables Vol C Tables 4.2.6.8 and 6.1.1.4'

loop_
_geom_angle_atom_site_label_1
_geom_angle_atom_site_label_2
_geom_angle_atom_site_label_3
_geom_angle
N2 C1 N1 101.7(3)
N2 C1 Cu1 129.1(3)
N1 C1 Cu1 128.3(3)
C3 C2 N2 106.3(4)
C3 C2 H2 126.8
N2 C2 H2 126.8
C2 C3 N1 107.1(4)
C2 C3 H3 126.5
N1 C3 H3 126.5
C9 C4 C5 122.9(4)
C9 C4 N2 119.5(4)
C5 C4 N2 117.6(4)
C6 C5 C4 117.2(4)
C6 C5 C13A 108.4(9)
C4 C5 C13A 134.4(9)
C6 C5 C13 126.0(5)
C4 C5 C13 116.7(5)
C7 C6 C5 120.9(5)
C7 C6 H6 119.5
C5 C6 H6 119.5
C6 C7 C8 120.8(5)
C6 C7 H7 119.6
C8 C7 H7 119.6
C7 C8 C9 121.4(4)
C7 C8 H8 119.3
C9 C8 H8 119.3
C8 C9 C4 116.7(4)
C8 C9 C10 121.1(4)
C4 C9 C10 122.1(4)
C9 C10 C11 110.0(4)
C9 C10 C12 112.3(4)
C11 C10 C12 111.6(4)
C9 C10 H10 107.6
C11 C10 H10 107.6
C12 C10 H10 107.6
C10 C11 H11A 109.5
C10 C11 H11B 109.5
H11A C11 H11B 109.5
C10 C11 H11C 109.5
H11A C11 H11C 109.5
H11B C11 H11C 109.5
C10 C12 H12A 109.5
C10 C12 H12B 109.5
H12A C12 H12B 109.5
C10 C12 H12C 109.5
H12A C12 H12C 109.5
H12B C12 H12C 109.5
C15 C13 C5 110.6(12)
C15 C13 C14 110.8(9)
C5 C13 C14 110.5(7)
C15 C13 H13 108.3
C5 C13 H13 108.3
C14 C13 H13 108.3
C13 C14 H14A 109.5
C13 C14 H14B 109.5
H14A C14 H14B 109.5
C13 C14 H14C 109.5
H14A C14 H14C 109.5
H14B C14 H14C 109.5
C13 C15 H15A 109.5
C13 C15 H15B 109.5
H15A C15 H15B 109.5
C13 C15 H15C 109.5
H15A C15 H15C 109.5
H15B C15 H15C 109.5
C5 C13A C14A 119.1(17)
C5 C13A C15A 106.(3)
C14A C13A C15A 109.(2)
C5 C13A H13A 107.4
C14A C13A H13A 107.4
C15A C13A H13A 107.4
C13A C14A H14D 109.5
C13A C14A H14E 109.5
H14D C14A H14E 109.5
C13A C14A H14F 109.5
H14D C14A H14F 109.5
H14E C14A H14F 109.5
C13A C15A H15D 109.5
C13A C15A H15E 109.5
H15D C15A H15E 109.5
C13A C15A H15F 109.5
H15D C15A H15F 109.5
H15E C15A H15F 109.5
C17 C16 C21 123.3(4)
C17 C16 N1 119.0(4)
C21 C16 N1 117.6(4)
C16 C17 C18 117.0(4)
C16 C17 C22 122.9(4)
C18 C17 C22 120.1(5)
C19 C18 C17 120.9(5)
C19 C18 H18 119.5
C17 C18 H18 119.5
C20 C19 C18 120.8(5)
C20 C19 H19 119.6
C18 C19 H19 119.6
C19 C20 C21 120.8(5)
C19 C20 H20 119.6
C21 C20 H20 119.6
C20 C21 C16 117.1(5)
C20 C21 C25 120.6(6)
C16 C21 C25 122.3(6)
C20 C21 C25A 121.3(15)
C16 C21 C25A 120.8(15)
C23 C22 C17 110.9(4)
C23 C22 C24 110.8(5)
C17 C22 C24 110.6(4)
C23 C22 H22 108.1
C17 C22 H22 108.1
C24 C22 H22 108.1
C22 C23 H23A 109.5
C22 C23 H23B 109.5
H23A C23 H23B 109.5
C22 C23 H23C 109.5
H23A C23 H23C 109.5
H23B C23 H23C 109.5
C22 C24 H24A 109.5
C22 C24 H24B 109.5
H24A C24 H24B 109.5
C22 C24 H24C 109.5
H24A C24 H24C 109.5
H24B C24 H24C 109.5
C21 C25 C27 111.1(7)
C21 C25 C26 114.1(9)
C27 C25 C26 108.5(7)
C21 C25 H25 107.6
C27 C25 H25 107.6
C26 C25 H25 107.6
C25 C26 H26A 109.5
C25 C26 H26B 109.5
H26A C26 H26B 109.5
C25 C26 H26C 109.5
H26A C26 H26C 109.5
H26B C26 H26C 109.5
C25 C27 H27A 109.5
C25 C27 H27B 109.5
H27A C27 H27B 109.5
C25 C27 H27C 109.5
H27A C27 H27C 109.5
H27B C27 H27C 109.5
C27A C25A C26A 108.(2)
C27A C25A C21 116.(3)
C26A C25A C21 106.(2)
C27A C25A H25A 109.0
C26A C25A H25A 109.0
C21 C25A H25A 109.0
C25A C26A H26D 109.5
C25A C26A H26E 109.5
H26D C26A H26E 109.5
C25A C26A H26F 109.5
H26D C26A H26F 109.5
H26E C26A H26F 109.5
C25A C27A H27D 109.5
C25A C27A H27E 109.5
H27D C27A H27E 109.5
C25A C27A H27F 109.5
H27D C27A H27F 109.5
H27E C27A H27F 109.5
N3 C28 C29 110.0(4)
N3 C28 H28 125.0
C29 C28 H28 125.0
C30 C29 C28 105.3(4)
C30 C29 H29 127.3
C28 C29 H29 127.3
N4 C30 C29 108.4(4)
N4 C30 H30 125.8
C29 C30 H30 125.8
N5 C31 C32 111.2(4)
N5 C31 H31 124.4
C32 C31 H31 124.4
C33 C32 C31 104.4(4)
C33 C32 H32 127.8
C31 C32 H32 127.8
N6 C33 C32 108.5(4)
N6 C33 H33 125.8
C32 C33 H33 125.8
N7 C34 C35 110.1(4)
N7 C34 H34 124.9
C35 C34 H34 124.9
C36 C35 C34 104.8(4)
C36 C35 H35 127.6
C34 C35 H35 127.6
N8 C36 C35 108.3(4)
N8 C36 H36 125.8
C35 C36 H36 125.8
N8 B1 N6 109.3(4)
N8 B1 N4 109.4(4)
N6 B1 N4 108.5(3)
N8 B1 H1B 109.(2)
N6 B1 H1B 110.(2)
N4 B1 H1B 110.(2)
C1 Cu1 N3 130.27(16)
C1 Cu1 N5 122.90(17)
N3 Cu1 N5 87.14(14)
C1 Cu1 N7 125.04(17)
N3 Cu1 N7 91.45(14)
N5 Cu1 N7 87.25(14)
C3 N1 C1 112.1(4)
C3 N1 C16 122.6(4)
C1 N1 C16 124.9(4)
C1 N2 C2 112.8(4)
C1 N2 C4 124.0(3)
C2 N2 C4 122.6(4)
C28 N3 N4 106.5(4)
C28 N3 Cu1 137.8(3)
N4 N3 Cu1 115.6(3)
C30 N4 N3 109.7(3)
C30 N4 B1 129.4(4)
N3 N4 B1 120.9(3)
C31 N5 N6 106.1(3)
C31 N5 Cu1 137.9(3)
N6 N5 Cu1 115.4(3)
C33 N6 N5 109.8(4)
C33 N6 B1 129.6(4)
N5 N6 B1 120.6(3)
C34 N7 N8 107.0(3)
C34 N7 Cu1 137.5(3)
N8 N7 Cu1 114.9(3)
C36 N8 N7 109.7(3)
C36 N8 B1 130.2(4)
N7 N8 B1 120.0(3)
N9 C37 N10 102.7(3)
N9 C37 Cu2 129.7(3)
N10 C37 Cu2 127.1(3)
C39 C38 N9 106.9(4)
C39 C38 H38 126.5
N9 C38 H38 126.5
C38 C39 N10 106.7(4)
C38 C39 H39 126.7
N10 C39 H39 126.7
C45 C40 C41 122.4(4)
C45 C40 N9 118.5(4)
C41 C40 N9 119.2(4)
C42 C41 C40 117.5(4)
C42 C41 C46 120.4(4)
C40 C41 C46 122.1(4)
C43 C42 C41 121.1(4)
C43 C42 H42 119.5
C41 C42 H42 119.5
C44 C43 C42 120.2(4)
C44 C43 H43 119.9
C42 C43 H43 119.9
C43 C44 C45 121.0(4)
C43 C44 H44 119.5
C45 C44 H44 119.5
C40 C45 C44 117.8(4)
C40 C45 C49 123.6(4)
C44 C45 C49 118.6(4)
C41 C46 C48 113.2(4)
C41 C46 C47 109.7(4)
C48 C46 C47 110.6(4)
C41 C46 H46 107.7
C48 C46 H46 107.7
C47 C46 H46 107.7
C46 C47 H47A 109.5
C46 C47 H47B 109.5
H47A C47 H47B 109.5
C46 C47 H47C 109.5
H47A C47 H47C 109.5
H47B C47 H47C 109.5
C46 C48 H48A 109.5
C46 C48 H48B 109.5
H48A C48 H48B 109.5
C46 C48 H48C 109.5
H48A C48 H48C 109.5
H48B C48 H48C 109.5
C45 C49 C51 110.9(4)
C45 C49 C50 111.5(4)
C51 C49 C50 110.9(4)
C45 C49 H49 107.8
C51 C49 H49 107.8
C50 C49 H49 107.8
C49 C50 H50A 109.5
C49 C50 H50B 109.5
H50A C50 H50B 109.5
C49 C50 H50C 109.5
H50A C50 H50C 109.5
H50B C50 H50C 109.5
C49 C51 H51A 109.5
C49 C51 H51B 109.5
H51A C51 H51B 109.5
C49 C51 H51C 109.5
H51A C51 H51C 109.5
H51B C51 H51C 109.5
C57 C52 C53 123.0(4)
C57 C52 N10 119.3(4)
C53 C52 N10 117.7(4)
C54 C53 C52 117.5(4)
C54 C53 C58 120.4(4)
C52 C53 C58 122.0(4)
C53 C54 C55 120.8(4)
C53 C54 H54 119.6
C55 C54 H54 119.6
C56 C55 C54 120.3(4)
C56 C55 H55 119.9
C54 C55 H55 119.9
C55 C56 C57 121.7(4)
C55 C56 H56 119.2
C57 C56 H56 119.2
C56 C57 C52 116.7(4)
C56 C57 C61 121.5(4)
C52 C57 C61 121.8(4)
C53 C58 C60 112.9(4)
C53 C58 C59 110.6(3)
C60 C58 C59 110.1(4)
C53 C58 H58 107.7
C60 C58 H58 107.7
C59 C58 H58 107.7
C58 C59 H59A 109.5
C58 C59 H59B 109.5
H59A C59 H59B 109.5
C58 C59 H59C 109.5
H59A C59 H59C 109.5
H59B C59 H59C 109.5
C58 C60 H60A 109.5
C58 C60 H60B 109.5
H60A C60 H60B 109.5
C58 C60 H60C 109.5
H60A C60 H60C 109.5
H60B C60 H60C 109.5
C57 C61 C62 112.7(4)
C57 C61 C63 110.5(3)
C62 C61 C63 109.6(4)
C57 C61 H61 108.0
C62 C61 H61 108.0
C63 C61 H61 108.0
C61 C62 H62A 109.5
C61 C62 H62B 109.5
H62A C62 H62B 109.5
C61 C62 H62C 109.5
H62A C62 H62C 109.5
H62B C62 H62C 109.5
C61 C63 H63A 109.5
C61 C63 H63B 109.5
H63A C63 H63B 109.5
C61 C63 H63C 109.5
H63A C63 H63C 109.5
H63B C63 H63C 109.5
N11 C64 C65 110.8(4)
N11 C64 H64 124.6
C65 C64 H64 124.6
C66 C65 C64 104.4(4)
C66 C65 H65 127.8
C64 C65 H65 127.8
N12 C66 C65 109.0(4)
N12 C66 H66 125.5
C65 C66 H66 125.5
N13 C67 C68 110.6(4)
N13 C67 H67 124.7
C68 C67 H67 124.7
C69 C68 C67 104.4(4)
C69 C68 H68 127.8
C67 C68 H68 127.8
N14 C69 C68 108.7(3)
N14 C69 H69 125.6
C68 C69 H69 125.6
N15 C70 C71 111.7(3)
N15 C70 H70 124.1
C71 C70 H70 124.1
C72 C71 C70 104.2(3)
C72 C71 H71 127.9
C70 C71 H71 127.9
N16 B2 N12 109.2(3)
N16 B2 N14 109.9(3)
N12 B2 N14 107.9(3)
N16 B2 H2B 109.(2)
N12 B2 H2B 114.(2)
N14 B2 H2B 107.(2)
C37 Cu2 N11 131.09(15)
C37 Cu2 N15 124.32(14)
N11 Cu2 N15 90.30(13)
C37 Cu2 N13 122.58(14)
N11 Cu2 N13 87.61(13)
N15 Cu2 N13 88.45(13)
C37 N9 C38 111.8(3)
C37 N9 C40 126.3(3)
C38 N9 C40 121.6(3)
C37 N10 C39 111.9(3)
C37 N10 C52 125.3(3)
C39 N10 C52 122.3(3)
C64 N11 N12 106.3(3)
C64 N11 Cu2 137.5(3)
N12 N11 Cu2 115.6(2)
C66 N12 N11 109.5(3)
C66 N12 B2 129.6(3)
N11 N12 B2 120.8(3)
C67 N13 N14 106.4(3)
C67 N13 Cu2 138.9(3)
N14 N13 Cu2 114.5(2)
C69 N14 N13 109.9(3)
C69 N14 B2 129.2(3)
N13 N14 B2 120.8(3)
C70 N15 N16 105.8(3)
C70 N15 Cu2 138.1(3)
N16 N15 Cu2 115.1(2)
C72 N16 N15 109.4(3)
C72 N16 B2 130.1(3)
N15 N16 B2 120.5(3)
N16 C72 C71 108.9(3)
N16 C72 H72 125.5
C71 C72 H72 125.5
N18 C73 N17 102.8(3)
N18 C73 Cu3 128.5(3)
N17 C73 Cu3 127.3(3)
C75 C74 N17 106.6(4)
C75 C74 H74 126.7
N17 C74 H74 126.7
C74 C75 N18 106.4(3)
C74 C75 H75 126.8
N18 C75 H75 126.8
C81 C76 C77 124.1(4)
C81 C76 N17 117.8(4)
C77 C76 N17 118.1(4)
C78 C77 C76 116.9(4)
C78 C77 C82 121.7(4)
C76 C77 C82 121.4(4)
C79 C78 C77 120.5(4)
C79 C78 H78 119.7
C77 C78 H78 119.7
C80 C79 C78 120.8(4)
C80 C79 H79 119.6
C78 C79 H79 119.6
C79 C80 C81 120.6(4)
C79 C80 H80 119.7
C81 C80 H80 119.7
C76 C81 C80 117.1(4)
C76 C81 C85 122.8(4)
C80 C81 C85 120.0(4)
C77 C82 C84 110.4(4)
C77 C82 C83 113.0(4)
C84 C82 C83 110.0(4)
C77 C82 H82 107.7
C84 C82 H82 107.7
C83 C82 H82 107.7
C82 C83 H83A 109.5
C82 C83 H83B 109.5
H83A C83 H83B 109.5
C82 C83 H83C 109.5
H83A C83 H83C 109.5
H83B C83 H83C 109.5
C82 C84 H84A 109.5
C82 C84 H84B 109.5
H84A C84 H84B 109.5
C82 C84 H84C 109.5
H84A C84 H84C 109.5
H84B C84 H84C 109.5
C86 C85 C87 112.0(5)
C86 C85 C81 110.7(4)
C87 C85 C81 111.6(4)
C86 C85 H85 107.4
C87 C85 H85 107.4
C81 C85 H85 107.4
C85 C86 H86A 109.5
C85 C86 H86B 109.5
H86A C86 H86B 109.5
C85 C86 H86C 109.5
H86A C86 H86C 109.5
H86B C86 H86C 109.5
C85 C87 H87A 109.5
C85 C87 H87B 109.5
H87A C87 H87B 109.5
C85 C87 H87C 109.5
H87A C87 H87C 109.5
H87B C87 H87C 109.5
C93 C88 C89 122.7(4)
C93 C88 N18 118.9(4)
C89 C88 N18 118.3(4)
C90 C89 C88 117.2(4)
C90 C89 C94 121.0(4)
C88 C89 C94 121.8(4)
C91 C90 C89 121.0(4)
C91 C90 H90 119.5
C89 C90 H90 119.5
C92 C91 C90 120.8(4)
C92 C91 H91 119.6
C90 C91 H91 119.6
C91 C92 C93 120.8(4)
C91 C92 H92 119.6
C93 C92 H92 119.6
C88 C93 C92 117.4(4)
C88 C93 C97 122.6(4)
C92 C93 C97 119.9(4)
C89 C94 C95 113.5(4)
C89 C94 C96 111.4(4)
C95 C94 C96 110.1(4)
C89 C94 H94 107.2
C95 C94 H94 107.2
C96 C94 H94 107.2
C94 C95 H95A 109.5
C94 C95 H95B 109.5
H95A C95 H95B 109.5
C94 C95 H95C 109.5
H95A C95 H95C 109.5
H95B C95 H95C 109.5
C94 C96 H96A 109.5
C94 C96 H96B 109.5
H96A C96 H96B 109.5
C94 C96 H96C 109.5
H96A C96 H96C 109.5
H96B C96 H96C 109.5
C93 C97 C98 110.4(4)
C93 C97 C99 110.9(4)
C98 C97 C99 110.6(4)
C93 C97 H97 108.3
C98 C97 H97 108.3
C99 C97 H97 108.3
C97 C98 H98A 109.5
C97 C98 H98B 109.5
H98A C98 H98B 109.5
C97 C98 H98C 109.5
H98A C98 H98C 109.5
H98B C98 H98C 109.5
C97 C99 H99A 109.5
C97 C99 H99B 109.5
H99A C99 H99B 109.5
C97 C99 H99C 109.5
H99A C99 H99C 109.5
H99B C99 H99C 109.5
N19 C100 C101 110.9(4)
N19 C100 H100 124.6
C101 C100 H100 124.6
C102 C101 C100 104.7(4)
C102 C101 H101 127.6
C100 C101 H101 127.6
N20 C102 C101 108.5(4)
N20 C102 H102 125.8
C101 C102 H102 125.8
N21 C103 C104 110.8(4)
N21 C103 H103 124.6
C104 C103 H103 124.6
C105 C104 C103 104.8(4)
C105 C104 H104 127.6
C103 C104 H104 127.6
N22 C105 C104 108.5(4)
N22 C105 H105 125.7
C104 C105 H105 125.7
N23 C106 C107 111.5(4)
N23 C106 H106 124.2
C107 C106 H106 124.2
C108 C107 C106 104.4(4)
C108 C107 H107 127.8
C106 C107 H107 127.8
N24 C108 C107 108.5(4)
N24 C108 H108 125.8
C107 C108 H108 125.8
N20 B3 N22 108.5(4)
N20 B3 N24 109.2(4)
N22 B3 N24 108.6(3)
N20 B3 H3B 113.(2)
N22 B3 H3B 107.(2)
N24 B3 H3B 110.(3)
C73 Cu3 N23 131.57(15)
C73 Cu3 N19 126.65(15)
N23 Cu3 N19 90.90(14)
C73 Cu3 N21 119.80(15)
N23 Cu3 N21 87.09(14)
N19 Cu3 N21 87.43(13)
C73 N17 C74 111.8(3)
C73 N17 C76 124.1(3)
C74 N17 C76 123.1(3)
C73 N18 C75 112.3(3)
C73 N18 C88 123.7(3)
C75 N18 C88 123.5(3)
C100 N19 N20 106.3(3)
C100 N19 Cu3 137.8(3)
N20 N19 Cu3 115.8(3)
C102 N20 N19 109.7(3)
C102 N20 B3 129.5(4)
N19 N20 B3 120.7(3)
C103 N21 N22 106.4(3)
C103 N21 Cu3 137.6(3)
N22 N21 Cu3 115.6(2)
C105 N22 N21 109.4(4)
C105 N22 B3 130.3(4)
N21 N22 B3 120.3(3)
C106 N23 N24 105.7(3)
C106 N23 Cu3 138.3(3)
N24 N23 Cu3 116.0(3)
C108 N24 N23 109.9(4)
C108 N24 B3 129.3(4)
N23 N24 B3 120.8(3)

loop_
_geom_bond_atom_site_label_1
_geom_bond_atom_site_label_2
_geom_bond_distance
C1 N2 1.365(6)
C1 N1 1.380(5)
C1 Cu1 1.882(4)
C2 C3 1.336(7)
C2 N2 1.382(5)
C2 H2 0.95
C3 N1 1.379(6)
C3 H3 0.95
C4 C9 1.399(6)
C4 C5 1.406(7)
C4 N2 1.442(6)
C5 C6 1.398(7)
C5 C13A 1.51(3)
C5 C13 1.535(11)
C6 C7 1.367(7)
C6 H6 0.95
C7 C8 1.377(7)
C7 H7 0.95
C8 C9 1.398(6)
C8 H8 0.95
C9 C10 1.506(6)
C10 C11 1.521(7)
C10 C12 1.526(7)
C10 H10 1.0
C11 H11A 0.98
C11 H11B 0.98
C11 H11C 0.98
C12 H12A 0.98
C12 H12B 0.98
C12 H12C 0.98
C13 C15 1.532(14)
C13 C14 1.542(11)
C13 H13 1.0
C14 H14A 0.98
C14 H14B 0.98
C14 H14C 0.98
C15 H15A 0.98
C15 H15B 0.98
C15 H15C 0.98
C13A C14A 1.541(19)
C13A C15A 1.55(2)
C13A H13A 1.0
C14A H14D 0.98
C14A H14E 0.98
C14A H14F 0.98
C15A H15D 0.98
C15A H15E 0.98
C15A H15F 0.98
C16 C17 1.396(7)
C16 C21 1.410(6)
C16 N1 1.443(6)
C17 C18 1.401(7)
C17 C22 1.524(6)
C18 C19 1.385(7)
C18 H18 0.95
C19 C20 1.384(8)
C19 H19 0.95
C20 C21 1.397(7)
C20 H20 0.95
C21 C25 1.484(13)
C21 C25A 1.64(4)
C22 C23 1.517(7)
C22 C24 1.536(7)
C22 H22 1.0
C23 H23A 0.98
C23 H23B 0.98
C23 H23C 0.98
C24 H24A 0.98
C24 H24B 0.98
C24 H24C 0.98
C25 C27 1.527(10)
C25 C26 1.554(10)
C25 H25 1.0
C26 H26A 0.98
C26 H26B 0.98
C26 H26C 0.98
C27 H27A 0.98
C27 H27B 0.98
C27 H27C 0.98
C25A C27A 1.53(2)
C25A C26A 1.55(2)
C25A H25A 1.0
C26A H26D 0.98
C26A H26E 0.98
C26A H26F 0.98
C27A H27D 0.98
C27A H27E 0.98
C27A H27F 0.98
C28 N3 1.332(6)
C28 C29 1.403(7)
C28 H28 0.95
C29 C30 1.359(7)
C29 H29 0.95
C30 N4 1.350(6)
C30 H30 0.95
C31 N5 1.330(5)
C31 C32 1.395(6)
C31 H31 0.95
C32 C33 1.377(7)
C32 H32 0.95
C33 N6 1.350(6)
C33 H33 0.95
C34 N7 1.321(6)
C34 C35 1.411(6)
C34 H34 0.95
C35 C36 1.377(6)
C35 H35 0.95
C36 N8 1.346(5)
C36 H36 0.95
B1 N8 1.534(6)
B1 N6 1.545(6)
B1 N4 1.548(6)
B1 H1B 1.13(5)
Cu1 N3 2.092(4)
Cu1 N5 2.111(4)
Cu1 N7 2.137(3)
N3 N4 1.362(5)
N5 N6 1.363(5)
N7 N8 1.369(5)
C37 N9 1.366(5)
C37 N10 1.379(5)
C37 Cu2 1.897(4)
C38 C39 1.339(6)
C38 N9 1.396(5)
C38 H38 0.95
C39 N10 1.389(5)
C39 H39 0.95
C40 C45 1.394(6)
C40 C41 1.405(6)
C40 N9 1.444(5)
C41 C42 1.393(6)
C41 C46 1.519(6)
C42 C43 1.387(7)
C42 H42 0.95
C43 C44 1.377(7)
C43 H43 0.95
C44 C45 1.398(6)
C44 H44 0.95
C45 C49 1.526(6)
C46 C48 1.525(6)
C46 C47 1.534(7)
C46 H46 1.0
C47 H47A 0.98
C47 H47B 0.98
C47 H47C 0.98
C48 H48A 0.98
C48 H48B 0.98
C48 H48C 0.98
C49 C51 1.531(6)
C49 C50 1.532(6)
C49 H49 1.0
C50 H50A 0.98
C50 H50B 0.98
C50 H50C 0.98
C51 H51A 0.98
C51 H51B 0.98
C51 H51C 0.98
C52 C57 1.401(6)
C52 C53 1.403(6)
C52 N10 1.448(5)
C53 C54 1.390(6)
C53 C58 1.524(6)
C54 C55 1.392(7)
C54 H54 0.95
C55 C56 1.373(7)
C55 H55 0.95
C56 C57 1.399(6)
C56 H56 0.95
C57 C61 1.522(6)
C58 C60 1.528(6)
C58 C59 1.531(6)
C58 H58 1.0
C59 H59A 0.98
C59 H59B 0.98
C59 H59C 0.98
C60 H60A 0.98
C60 H60B 0.98
C60 H60C 0.98
C61 C62 1.534(6)
C61 C63 1.536(6)
C61 H61 1.0
C62 H62A 0.98
C62 H62B 0.98
C62 H62C 0.98
C63 H63A 0.98
C63 H63B 0.98
C63 H63C 0.98
C64 N11 1.324(5)
C64 C65 1.408(5)
C64 H64 0.95
C65 C66 1.364(6)
C65 H65 0.95
C66 N12 1.347(5)
C66 H66 0.95
C67 N13 1.326(5)
C67 C68 1.414(6)
C67 H67 0.95
C68 C69 1.369(6)
C68 H68 0.95
C69 N14 1.348(5)
C69 H69 0.95
C70 N15 1.329(5)
C70 C71 1.392(5)
C70 H70 0.95
C71 C72 1.377(5)
C71 H71 0.95
B2 N16 1.530(6)
B2 N12 1.543(6)
B2 N14 1.552(6)
B2 H2B 1.07(4)
Cu2 N11 2.093(3)
Cu2 N15 2.108(3)
Cu2 N13 2.144(3)
N11 N12 1.369(4)
N13 N14 1.365(4)
N15 N16 1.376(4)
N16 C72 1.349(5)
C72 H72 0.95
C73 N18 1.366(5)
C73 N17 1.371(5)
C73 Cu3 1.896(4)
C74 C75 1.347(6)
C74 N17 1.393(5)
C74 H74 0.95
C75 N18 1.389(5)
C75 H75 0.95
C76 C81 1.387(6)
C76 C77 1.402(6)
C76 N17 1.453(5)
C77 C78 1.397(5)
C77 C82 1.521(6)
C78 C79 1.390(6)
C78 H78 0.95
C79 C80 1.390(6)
C79 H79 0.95
C80 C81 1.399(6)
C80 H80 0.95
C81 C85 1.528(6)
C82 C84 1.529(7)
C82 C83 1.532(6)
C82 H82 1.0
C83 H83A 0.98
C83 H83B 0.98
C83 H83C 0.98
C84 H84A 0.98
C84 H84B 0.98
C84 H84C 0.98
C85 C86 1.517(7)
C85 C87 1.527(7)
C85 H85 1.0
C86 H86A 0.98
C86 H86B 0.98
C86 H86C 0.98
C87 H87A 0.98
C87 H87B 0.98
C87 H87C 0.98
C88 C93 1.400(6)
C88 C89 1.408(6)
C88 N18 1.443(5)
C89 C90 1.395(6)
C89 C94 1.517(6)
C90 C91 1.384(6)
C90 H90 0.95
C91 C92 1.377(6)
C91 H91 0.95
C92 C93 1.403(6)
C92 H92 0.95
C93 C97 1.526(6)
C94 C95 1.530(6)
C94 C96 1.534(6)
C94 H94 1.0
C95 H95A 0.98
C95 H95B 0.98
C95 H95C 0.98
C96 H96A 0.98
C96 H96B 0.98
C96 H96C 0.98
C97 C98 1.526(6)
C97 C99 1.542(6)
C97 H97 1.0
C98 H98A 0.98
C98 H98B 0.98
C98 H98C 0.98
C99 H99A 0.98
C99 H99B 0.98
C99 H99C 0.98
C100 N19 1.331(5)
C100 C101 1.403(6)
C100 H100 0.95
C101 C102 1.369(7)
C101 H101 0.95
C102 N20 1.359(5)
C102 H102 0.95
C103 N21 1.330(5)
C103 C104 1.392(6)
C103 H103 0.95
C104 C105 1.373(7)
C104 H104 0.95
C105 N22 1.351(6)
C105 H105 0.95
C106 N23 1.333(6)
C106 C107 1.385(7)
C106 H106 0.95
C107 C108 1.384(7)
C107 H107 0.95
C108 N24 1.342(6)
C108 H108 0.95
B3 N20 1.534(6)
B3 N22 1.546(6)
B3 N24 1.546(6)
B3 H3B 1.08(5)
Cu3 N23 2.082(4)
Cu3 N19 2.105(3)
Cu3 N21 2.128(4)
N19 N20 1.365(5)
N21 N22 1.367(5)
N23 N24 1.370(5)

loop_
_geom_torsion_atom_site_label_1
_geom_torsion_atom_site_label_2
_geom_torsion_atom_site_label_3
_geom_torsion_atom_site_label_4
_geom_torsion
N2 C2 C3 N1 0.1(6)
C9 C4 C5 C6 -1.5(7)
N2 C4 C5 C6 175.1(4)
C9 C4 C5 C13A 177.7(13)
N2 C4 C5 C13A -5.7(15)
C9 C4 C5 C13 176.8(5)
N2 C4 C5 C13 -6.7(7)
C4 C5 C6 C7 -0.5(7)
C13A C5 C6 C7 -179.9(10)
C13 C5 C6 C7 -178.6(6)
C5 C6 C7 C8 2.4(8)
C6 C7 C8 C9 -2.5(8)
C7 C8 C9 C4 0.5(7)
C7 C8 C9 C10 -177.6(5)
C5 C4 C9 C8 1.5(7)
N2 C4 C9 C8 -175.0(4)
C5 C4 C9 C10 179.5(4)
N2 C4 C9 C10 3.1(7)
C8 C9 C10 C11 81.6(5)
C4 C9 C10 C11 -96.4(5)
C8 C9 C10 C12 -43.3(6)
C4 C9 C10 C12 138.7(4)
C6 C5 C13 C15 63.7(14)
C4 C5 C13 C15 -114.4(12)
C6 C5 C13 C14 -59.3(9)
C4 C5 C13 C14 122.6(6)
C6 C5 C13A C14A -29.(2)
C4 C5 C13A C14A 151.5(13)
C6 C5 C13A C15A 94.(3)
C4 C5 C13A C15A -85.(3)
C21 C16 C17 C18 -2.0(6)
N1 C16 C17 C18 175.3(4)
C21 C16 C17 C22 179.2(4)
N1 C16 C17 C22 -3.5(6)
C16 C17 C18 C19 0.4(7)
C22 C17 C18 C19 179.2(4)
C17 C18 C19 C20 0.5(7)
C18 C19 C20 C21 0.1(7)
C19 C20 C21 C16 -1.5(7)
C19 C20 C21 C25 175.6(5)
C19 C20 C21 C25A -171.7(11)
C17 C16 C21 C20 2.5(6)
N1 C16 C21 C20 -174.7(4)
C17 C16 C21 C25 -174.5(5)
N1 C16 C21 C25 8.2(7)
C17 C16 C21 C25A 172.8(11)
N1 C16 C21 C25A -4.5(12)
C16 C17 C22 C23 -130.0(5)
C18 C17 C22 C23 51.2(6)
C16 C17 C22 C24 106.6(5)
C18 C17 C22 C24 -72.1(6)
C20 C21 C25 C27 93.8(9)
C16 C21 C25 C27 -89.2(9)
C20 C21 C25 C26 -29.3(9)
C16 C21 C25 C26 147.7(7)
C20 C21 C25A C27A 52.(3)
C16 C21 C25A C27A -118.(2)
C20 C21 C25A C26A -68.(3)
C16 C21 C25A C26A 123.(2)
N3 C28 C29 C30 0.2(5)
C28 C29 C30 N4 0.3(5)
N5 C31 C32 C33 -0.2(5)
C31 C32 C33 N6 0.1(5)
N7 C34 C35 C36 0.2(5)
C34 C35 C36 N8 -0.1(5)
N2 C1 Cu1 N3 -159.9(4)
N1 C1 Cu1 N3 33.0(5)
N2 C1 Cu1 N5 82.1(5)
N1 C1 Cu1 N5 -85.0(4)
N2 C1 Cu1 N7 -30.5(5)
N1 C1 Cu1 N7 162.4(3)
C2 C3 N1 C1 0.7(6)
C2 C3 N1 C16 -172.3(5)
N2 C1 N1 C3 -1.1(5)
Cu1 C1 N1 C3 168.7(4)
N2 C1 N1 C16 171.7(4)
Cu1 C1 N1 C16 -18.5(7)
C17 C16 N1 C3 -87.7(6)
C21 C16 N1 C3 89.7(6)
C17 C16 N1 C1 100.3(5)
C21 C16 N1 C1 -82.3(6)
N1 C1 N2 C2 1.1(5)
Cu1 C1 N2 C2 -168.6(4)
N1 C1 N2 C4 -170.1(4)
Cu1 C1 N2 C4 20.2(7)
C3 C2 N2 C1 -0.8(6)
C3 C2 N2 C4 170.6(5)
C9 C4 N2 C1 -91.6(5)
C5 C4 N2 C1 91.7(5)
C9 C4 N2 C2 97.9(6)
C5 C4 N2 C2 -78.7(6)
C29 C28 N3 N4 -0.5(5)
C29 C28 N3 Cu1 -177.8(3)
C29 C30 N4 N3 -0.6(5)
C29 C30 N4 B1 177.2(4)
C28 N3 N4 C30 0.7(5)
Cu1 N3 N4 C30 178.7(3)
C28 N3 N4 B1 -177.4(4)
Cu1 N3 N4 B1 0.6(5)
N8 B1 N4 C30 122.2(5)
N6 B1 N4 C30 -118.7(5)
N8 B1 N4 N3 -60.2(5)
N6 B1 N4 N3 59.0(5)
C32 C31 N5 N6 0.3(5)
C32 C31 N5 Cu1 -169.8(3)
C32 C33 N6 N5 0.1(5)
C32 C33 N6 B1 177.9(4)
C31 N5 N6 C33 -0.2(5)
Cu1 N5 N6 C33 172.5(3)
C31 N5 N6 B1 -178.3(4)
Cu1 N5 N6 B1 -5.6(5)
N8 B1 N6 C33 -113.7(5)
N4 B1 N6 C33 127.0(4)
N8 B1 N6 N5 63.9(5)
N4 B1 N6 N5 -55.4(5)
C35 C34 N7 N8 -0.2(5)
C35 C34 N7 Cu1 -171.0(3)
C35 C36 N8 N7 0.0(5)
C35 C36 N8 B1 -176.3(4)
C34 N7 N8 C36 0.1(5)
Cu1 N7 N8 C36 173.3(3)
C34 N7 N8 B1 176.9(4)
Cu1 N7 N8 B1 -9.9(5)
N6 B1 N8 C36 122.9(5)
N4 B1 N8 C36 -118.5(5)
N6 B1 N8 N7 -53.2(5)
N4 B1 N8 N7 65.4(5)
N9 C38 C39 N10 -0.3(5)
C45 C40 C41 C42 -1.6(6)
N9 C40 C41 C42 176.8(4)
C45 C40 C41 C46 -179.6(4)
N9 C40 C41 C46 -1.1(6)
C40 C41 C42 C43 -0.8(7)
C46 C41 C42 C43 177.2(4)
C41 C42 C43 C44 2.3(8)
C42 C43 C44 C45 -1.5(7)
C41 C40 C45 C44 2.5(6)
N9 C40 C45 C44 -176.0(4)
C41 C40 C45 C49 -177.3(4)
N9 C40 C45 C49 4.3(6)
C43 C44 C45 C40 -0.9(7)
C43 C44 C45 C49 178.9(4)
C42 C41 C46 C48 34.0(6)
C40 C41 C46 C48 -148.1(4)
C42 C41 C46 C47 -90.0(5)
C40 C41 C46 C47 87.8(5)
C40 C45 C49 C51 116.9(5)
C44 C45 C49 C51 -62.8(5)
C40 C45 C49 C50 -119.0(5)
C44 C45 C49 C50 61.2(5)
C57 C52 C53 C54 0.1(5)
N10 C52 C53 C54 178.2(3)
C57 C52 C53 C58 177.4(3)
N10 C52 C53 C58 -4.4(5)
C52 C53 C54 C55 0.4(6)
C58 C53 C54 C55 -177.0(4)
C53 C54 C55 C56 -0.3(6)
C54 C55 C56 C57 -0.4(6)
C55 C56 C57 C52 0.8(6)
C55 C56 C57 C61 -177.3(4)
C53 C52 C57 C56 -0.7(5)
N10 C52 C57 C56 -178.8(3)
C53 C52 C57 C61 177.4(3)
N10 C52 C57 C61 -0.7(5)
C54 C53 C58 C60 -28.8(5)
C52 C53 C58 C60 153.9(4)
C54 C53 C58 C59 95.1(4)
C52 C53 C58 C59 -82.2(5)
C56 C57 C61 C62 -30.7(5)
C52 C57 C61 C62 151.4(4)
C56 C57 C61 C63 92.4(5)
C52 C57 C61 C63 -85.6(5)
N11 C64 C65 C66 0.3(5)
C64 C65 C66 N12 0.1(5)
N13 C67 C68 C69 -0.3(5)
C67 C68 C69 N14 0.2(5)
N15 C70 C71 C72 0.4(5)
N9 C37 Cu2 N11 32.8(4)
N10 C37 Cu2 N11 -156.8(3)
N9 C37 Cu2 N15 159.9(3)
N10 C37 Cu2 N15 -29.7(4)
N9 C37 Cu2 N13 -86.7(4)
N10 C37 Cu2 N13 83.7(4)
N10 C37 N9 C38 -0.8(4)
Cu2 C37 N9 C38 171.4(3)
N10 C37 N9 C40 173.4(4)
Cu2 C37 N9 C40 -14.5(6)
C39 C38 N9 C37 0.7(5)
C39 C38 N9 C40 -173.7(4)
C45 C40 N9 C37 -99.5(5)
C41 C40 N9 C37 82.0(5)
C45 C40 N9 C38 74.1(5)
C41 C40 N9 C38 -104.4(5)
N9 C37 N10 C39 0.6(4)
Cu2 C37 N10 C39 -171.9(3)
N9 C37 N10 C52 -172.3(4)
Cu2 C37 N10 C52 15.3(6)
C38 C39 N10 C37 -0.2(5)
C38 C39 N10 C52 172.9(4)
C57 C52 N10 C37 -82.1(5)
C53 C52 N10 C37 99.7(4)
C57 C52 N10 C39 105.7(4)
C53 C52 N10 C39 -72.5(5)
C65 C64 N11 N12 -0.6(5)
C65 C64 N11 Cu2 -170.1(3)
C65 C66 N12 N11 -0.5(5)
C65 C66 N12 B2 175.9(4)
C64 N11 N12 C66 0.7(4)
Cu2 N11 N12 C66 172.8(3)
C64 N11 N12 B2 -176.1(4)
Cu2 N11 N12 B2 -4.0(4)
N16 B2 N12 C66 127.4(4)
N14 B2 N12 C66 -113.1(4)
N16 B2 N12 N11 -56.5(5)
N14 B2 N12 N11 62.9(4)
C68 C67 N13 N14 0.3(5)
C68 C67 N13 Cu2 -173.7(3)
C68 C69 N14 N13 0.0(5)
C68 C69 N14 B2 -178.2(4)
C67 N13 N14 C69 -0.2(4)
Cu2 N13 N14 C69 175.5(3)
C67 N13 N14 B2 178.2(4)
Cu2 N13 N14 B2 -6.1(4)
N16 B2 N14 C69 -118.7(4)
N12 B2 N14 C69 122.3(4)
N16 B2 N14 N13 63.3(5)
N12 B2 N14 N13 -55.7(4)
C71 C70 N15 N16 0.0(4)
C71 C70 N15 Cu2 -167.2(3)
C70 N15 N16 C72 -0.5(4)
Cu2 N15 N16 C72 170.2(2)
C70 N15 N16 B2 -179.5(3)
Cu2 N15 N16 B2 -8.9(4)
N12 B2 N16 C72 -114.3(4)
N14 B2 N16 C72 127.5(4)
N12 B2 N16 N15 64.5(4)
N14 B2 N16 N15 -53.7(5)
N15 N16 C72 C71 0.7(4)
B2 N16 C72 C71 179.7(4)
C70 C71 C72 N16 -0.7(4)
N17 C74 C75 N18 0.4(5)
C81 C76 C77 C78 -0.4(6)
N17 C76 C77 C78 179.5(4)
C81 C76 C77 C82 -179.5(4)
N17 C76 C77 C82 0.4(6)
C76 C77 C78 C79 0.1(6)
C82 C77 C78 C79 179.1(4)
C77 C78 C79 C80 0.6(7)
C78 C79 C80 C81 -1.0(7)
C77 C76 C81 C80 0.1(6)
N17 C76 C81 C80 -179.9(4)
C77 C76 C81 C85 -176.5(4)
N17 C76 C81 C85 3.6(6)
C79 C80 C81 C76 0.7(6)
C79 C80 C81 C85 177.3(4)
C78 C77 C82 C84 -88.9(5)
C76 C77 C82 C84 90.1(5)
C78 C77 C82 C83 34.8(6)
C76 C77 C82 C83 -146.2(4)
C76 C81 C85 C86 108.5(5)
C80 C81 C85 C86 -68.0(5)
C76 C81 C85 C87 -126.0(5)
C80 C81 C85 C87 57.5(6)
C93 C88 C89 C90 -1.8(6)
N18 C88 C89 C90 175.7(4)
C93 C88 C89 C94 178.2(4)
N18 C88 C89 C94 -4.3(6)
C88 C89 C90 C91 0.3(6)
C94 C89 C90 C91 -179.8(4)
C89 C90 C91 C92 1.0(7)
C90 C91 C92 C93 -0.8(7)
C89 C88 C93 C92 2.1(6)
N18 C88 C93 C92 -175.4(4)
C89 C88 C93 C97 -178.8(4)
N18 C88 C93 C97 3.7(6)
C91 C92 C93 C88 -0.7(6)
C91 C92 C93 C97 -179.9(4)
C90 C89 C94 C95 27.1(6)
C88 C89 C94 C95 -153.0(4)
C90 C89 C94 C96 -97.9(5)
C88 C89 C94 C96 82.1(5)
C88 C93 C97 C98 129.2(4)
C92 C93 C97 C98 -51.7(5)
C88 C93 C97 C99 -107.8(4)
C92 C93 C97 C99 71.3(5)
N19 C100 C101 C102 0.2(5)
C100 C101 C102 N20 -0.5(5)
N21 C103 C104 C105 0.3(5)
C103 C104 C105 N22 0.0(5)
N23 C106 C107 C108 -0.6(6)
C106 C107 C108 N24 0.3(5)
N18 C73 Cu3 N23 -32.9(5)
N17 C73 Cu3 N23 162.6(3)
N18 C73 Cu3 N19 -166.2(3)
N17 C73 Cu3 N19 29.2(4)
N18 C73 Cu3 N21 82.5(4)
N17 C73 Cu3 N21 -82.0(4)
N18 C73 N17 C74 -0.9(4)
Cu3 C73 N17 C74 166.8(3)
N18 C73 N17 C76 168.2(3)
Cu3 C73 N17 C76 -24.2(6)
C75 C74 N17 C73 0.3(5)
C75 C74 N17 C76 -168.9(4)
C81 C76 N17 C73 -87.2(5)
C77 C76 N17 C73 92.8(5)
C81 C76 N17 C74 80.7(5)
C77 C76 N17 C74 -99.3(5)
N17 C73 N18 C75 1.2(4)
Cu3 C73 N18 C75 -166.3(3)
N17 C73 N18 C88 -170.8(4)
Cu3 C73 N18 C88 21.8(6)
C74 C75 N18 C73 -1.1(5)
C74 C75 N18 C88 170.9(4)
C93 C88 N18 C73 -104.6(4)
C89 C88 N18 C73 77.8(5)
C93 C88 N18 C75 84.3(5)
C89 C88 N18 C75 -93.3(5)
C101 C100 N19 N20 0.1(5)
C101 C100 N19 Cu3 177.0(3)
C101 C102 N20 N19 0.6(5)
C101 C102 N20 B3 176.2(4)
C100 N19 N20 C102 -0.4(5)
Cu3 N19 N20 C102 -178.1(3)
C100 N19 N20 B3 -176.5(4)
Cu3 N19 N20 B3 5.8(5)
N22 B3 N20 C102 -118.9(5)
N24 B3 N20 C102 122.9(5)
N22 B3 N20 N19 56.3(5)
N24 B3 N20 N19 -61.9(5)
C104 C103 N21 N22 -0.4(5)
C104 C103 N21 Cu3 171.3(3)
C104 C105 N22 N21 -0.3(5)
C104 C105 N22 B3 -177.3(4)
C103 N21 N22 C105 0.5(5)
Cu3 N21 N22 C105 -173.4(3)
C103 N21 N22 B3 177.8(4)
Cu3 N21 N22 B3 4.0(5)
N20 B3 N22 C105 114.5(5)
N24 B3 N22 C105 -127.0(5)
N20 B3 N22 N21 -62.3(5)
N24 B3 N22 N21 56.3(5)
C107 C106 N23 N24 0.7(5)
C107 C106 N23 Cu3 179.7(3)
C107 C108 N24 N23 0.2(5)
C107 C108 N24 B3 -177.8(4)
C106 N23 N24 C108 -0.6(5)
Cu3 N23 N24 C108 -179.8(3)
C106 N23 N24 B3 177.7(4)
Cu3 N23 N24 B3 -1.6(5)
N20 B3 N24 C108 -122.7(5)
N22 B3 N24 C108 119.2(5)
N20 B3 N24 N23 59.5(5)
N22 B3 N24 N23 -58.6(5)
